data_7125945
loop_
_publ_author_name
'Lee, Haeri'
'Kim, Dongwon'
'Oh, Hyejin'
'Jung, Ok-Sang'

_publ_section_title
;
 Molecular balloon, Pd<sub>6</sub>L<sub>8</sub> cages: recognition of
 alkyl sulfate surfactants.
;
_journal_issue 19
_journal_name_full 'Chemical communications (Cambridge, England)'
_journal_page_first 2841
_journal_page_last 2844
_journal_paper_doi 10.1039/c9cc09742b
_journal_volume 56
_journal_year 2020
_chemical_formula_sum 'C360 H312 N58 O90 Pd6 S12'
_chemical_formula_weight 7913.78
_space_group_crystal_system triclinic
_space_group_IT_number 2
_space_group_name_Hall '-P 1'
_space_group_name_H-M_alt 'P -1'
_atom_sites_solution_hydrogens geom
_audit_creation_method SHELXL-2018/3
_audit_update_record
;
2020-01-22 deposited with the CCDC.	2020-02-06 downloaded from the CCDC.
;
_cell_angle_alpha 64.09(3)
_cell_angle_beta 77.30(3)
_cell_angle_gamma 86.34(3)
_cell_formula_units_Z 1
_cell_length_a 26.739(5)
_cell_length_b 26.793(5)
_cell_length_c 29.537(6)
_cell_measurement_reflns_used 487777
_cell_measurement_temperature 103(2)
_cell_measurement_theta_max 25.0
_cell_measurement_theta_min 0.36
_cell_volume 18556(8)
_computing_cell_refinement 'HKL3000sm (Otwinowski & Minor, 1997)'
_computing_data_collection 'PAL BL2D-SMDC Program (Shin et. al, 2016)'
_computing_data_reduction 'HKL3000sm (Otwinowski & Minor, 1997)'
_computing_molecular_graphics 'Bruker SHELXTL'
_computing_publication_material 'Bruker SHELXTL'
_computing_structure_refinement 'SHELXL-2014/7 (Sheldrick, 2014)'
_computing_structure_solution 'SHELXS-97 (Sheldrick, 2008)'
_diffrn_ambient_temperature 103(2)
_diffrn_measured_fraction_theta_full 0.923
_diffrn_measured_fraction_theta_max 0.923
_diffrn_measurement_device_type 'Rayonix MX225HS CCD area detector'
_diffrn_measurement_method 'omega scan'
_diffrn_radiation_type synchrotron
_diffrn_radiation_wavelength 0.800
_diffrn_reflns_av_R_equivalents 0.0354
_diffrn_reflns_av_unetI/netI 0.0574
_diffrn_reflns_Laue_measured_fraction_full 0.923
_diffrn_reflns_Laue_measured_fraction_max 0.923
_diffrn_reflns_limit_h_max 29
_diffrn_reflns_limit_h_min -29
_diffrn_reflns_limit_k_max 29
_diffrn_reflns_limit_k_min -29
_diffrn_reflns_limit_l_max 32
_diffrn_reflns_limit_l_min -32
_diffrn_reflns_number 94599
_diffrn_reflns_point_group_measured_fraction_full 0.923
_diffrn_reflns_point_group_measured_fraction_max 0.923
_diffrn_reflns_theta_full 26.150
_diffrn_reflns_theta_max 26.150
_diffrn_reflns_theta_min 1.272
_diffrn_source 'PLSII 2D bending magnet'
_exptl_absorpt_coefficient_mu 0.298
_exptl_absorpt_correction_T_max 1.000
_exptl_absorpt_correction_T_min 0.911
_exptl_absorpt_correction_type empirical
_exptl_crystal_colour COLORLESS
_exptl_crystal_density_diffrn 0.708
_exptl_crystal_description BLOCK
_exptl_crystal_F_000 4066
_exptl_crystal_size_max 0.300
_exptl_crystal_size_mid 0.255
_exptl_crystal_size_min 0.252
_refine_diff_density_max 0.953
_refine_diff_density_min -0.937
_refine_diff_density_rms 0.097
_refine_ls_extinction_method none
_refine_ls_goodness_of_fit_ref 1.341
_refine_ls_hydrogen_treatment constr
_refine_ls_matrix_type full
_refine_ls_number_parameters 2370
_refine_ls_number_reflns 48002
_refine_ls_number_restraints 3267
_refine_ls_restrained_S_all 1.357
_refine_ls_R_factor_all 0.1503
_refine_ls_R_factor_gt 0.1122
_refine_ls_shift/su_max 0.020
_refine_ls_shift/su_mean 0.001
_refine_ls_structure_factor_coef Fsqd
_refine_ls_weighting_details 'w=1/[\s^2^(Fo^2^)+(0.2000P)^2^] where P=(Fo^2^+2Fc^2^)/3'
_refine_ls_weighting_scheme calc
_refine_ls_wR_factor_gt 0.3608
_refine_ls_wR_factor_ref 0.3831
_reflns_Friedel_coverage 0.000
_reflns_number_gt 25902
_reflns_number_total 48002
_reflns_threshold_expression 'I > 2\s(I)'
_cod_data_source_file c9cc09742b2.cif
_cod_data_source_block 1NO3
_cod_depositor_comments 'Adding full bibliography for 7125945--7125948.cif.'
_cod_database_code 7125945
_shelx_shelxl_version_number 2018/3
_shelx_space_group_comment
;
The symmetry employed for this shelxl refinement is uniquely defined
by the following loop, which should always be used as a source of
symmetry information in preference to the above space-group names.
They are only intended as comments.
;
_shelx_estimated_absorpt_t_min 0.916
_shelx_estimated_absorpt_t_max 0.929

loop_
_space_group_symop_operation_xyz
'x, y, z'
'-x, -y, -z'

loop_
_atom_site_label
_atom_site_type_symbol
_atom_site_fract_x
_atom_site_fract_y
_atom_site_fract_z
_atom_site_U_iso_or_equiv
_atom_site_adp_type
_atom_site_occupancy
_atom_site_site_symmetry_order
_atom_site_calc_flag
_atom_site_refinement_flags_posn
_atom_site_refinement_flags_adp
Pd1_1 Pd 0.20765(2) 0.46834(3) 0.54722(2) 0.0826(2) Uani 1 1 d . .
Pd2_2 Pd 0.92951(3) 0.14295(2) 0.67191(3) 0.0865(2) Uani 1 1 d . .
Pd3_3 Pd 0.76961(4) 0.44386(3) -0.14339(3) 0.1122(3) Uani 1 1 d . .
O1_4 O 0.3288(3) 0.3505(4) 0.6723(3) 0.188(5) Uani 1 1 d D .
N1_4 N 0.2155(2) 0.4490(3) 0.6189(2) 0.0884(19) Uani 1 1 d D .
C1_4 C 0.1854(3) 0.4711(3) 0.6479(3) 0.096(2) Uani 1 1 d D .
H1_4 H 0.160156 0.495963 0.633427 0.115 Uiso 1 1 calc R U
O2_4 O 0.4402(4) 0.1869(3) 0.8489(5) 0.309(8) Uani 1 1 d D .
N2_4 N 0.3038(3) 0.3415(4) 0.7537(3) 0.168(4) Uani 1 1 d D .
H2N_4 H 0.281940 0.354603 0.772532 0.201 Uiso 1 1 calc R U
C2_4 C 0.1890(3) 0.4601(4) 0.6967(3) 0.117(3) Uani 1 1 d D .
H2_4 H 0.166332 0.476238 0.715853 0.141 Uiso 1 1 calc R U
O3_4 O 0.7150(2) 0.1341(3) 0.7142(2) 0.131(3) Uani 1 1 d D .
N3_4 N 0.8695(2) 0.1480(2) 0.7241(2) 0.0907(19) Uani 1 1 d D .
C3_4 C 0.2268(3) 0.4247(4) 0.7180(3) 0.132(4) Uani 1 1 d D .
H3_4 H 0.230905 0.416421 0.751660 0.159 Uiso 1 1 calc R U
O4_4 O 0.4951(4) 0.0100(5) 0.8515(5) 0.246(6) Uani 1 1 d D .
N4_4 N 0.6985(3) 0.0832(4) 0.8014(3) 0.157(4) Uani 1 1 d D .
H4_4 H 0.712960 0.071693 0.828183 0.189 Uiso 1 1 calc R U
C4_4 C 0.2580(3) 0.4018(3) 0.6882(3) 0.122(4) Uani 1 1 d D .
O5_4 O 0.2575(3) -0.2276(3) 1.0376(2) 0.144(3) Uani 1 1 d D .
N5_4 N 0.2398(3) -0.3792(2) 1.1595(3) 0.098(2) Uani 1 1 d D .
C5_4 C 0.2502(3) 0.4152(3) 0.6391(3) 0.103(3) Uani 1 1 d D .
H5_4 H 0.271224 0.398767 0.619247 0.124 Uiso 1 1 calc R U
O6_4 O 0.3242(3) 0.0326(3) 0.9313(4) 0.203(5) Uani 1 1 d D .
N6_4 N 0.2860(3) -0.1858(2) 1.0806(3) 0.099(2) Uani 1 1 d D .
H6_4 H 0.293106 -0.192194 1.110348 0.119 Uiso 1 1 calc R U
C6_4 C 0.3004(3) 0.3623(4) 0.7042(4) 0.155(5) Uani 1 1 d D .
C7_4 C 0.3364(3) 0.3027(4) 0.7798(4) 0.197(6) Uani 1 1 d D .
C8_4 C 0.3516(5) 0.2609(5) 0.7647(5) 0.252(8) Uani 1 1 d D .
H8_4 H 0.338292 0.259413 0.737976 0.302 Uiso 1 1 calc R U
C9_4 C 0.3855(5) 0.2211(4) 0.7871(6) 0.297(10) Uani 1 1 d D .
H9_4 H 0.394999 0.192237 0.776709 0.356 Uiso 1 1 calc R U
C10_4 C 0.4054(4) 0.2250(4) 0.8257(5) 0.278(9) Uani 1 1 d D .
C11_4 C 0.3908(4) 0.2668(5) 0.8406(4) 0.263(8) Uani 1 1 d D .
H11_4 H 0.404317 0.269070 0.866817 0.315 Uiso 1 1 calc R U
C12_4 C 0.3564(4) 0.3055(5) 0.8175(4) 0.214(7) Uani 1 1 d D .
H12_4 H 0.346605 0.334254 0.827940 0.256 Uiso 1 1 calc R U
C13_4 C 0.8731(3) 0.1637(4) 0.7596(3) 0.104(3) Uani 1 1 d D .
H13_4 H 0.906041 0.175233 0.759344 0.125 Uiso 1 1 calc R U
C14_4 C 0.8321(3) 0.1648(4) 0.7977(3) 0.113(3) Uani 1 1 d D .
H14_4 H 0.836339 0.176659 0.822617 0.135 Uiso 1 1 calc R U
C15_4 C 0.7853(3) 0.1475(3) 0.7968(3) 0.107(3) Uani 1 1 d D .
H15_4 H 0.756367 0.145823 0.822724 0.129 Uiso 1 1 calc R U
C16_4 C 0.7791(3) 0.1324(3) 0.7591(3) 0.101(3) Uani 1 1 d D .
C17_4 C 0.8227(3) 0.1336(3) 0.7235(3) 0.100(3) Uani 1 1 d D .
H17_4 H 0.819281 0.123701 0.697141 0.120 Uiso 1 1 calc R U
C18_4 C 0.7283(3) 0.1155(4) 0.7558(3) 0.134(4) Uani 1 1 d D .
C19_4 C 0.6470(3) 0.0653(5) 0.8120(3) 0.160(5) Uani 1 1 d D .
C20_4 C 0.6208(4) 0.0438(6) 0.8629(3) 0.199(7) Uani 1 1 d D .
H20_4 H 0.638369 0.039908 0.888851 0.238 Uiso 1 1 calc R U
C21_4 C 0.5694(4) 0.0277(6) 0.8767(4) 0.204(7) Uani 1 1 d D .
H21_4 H 0.550882 0.014804 0.911336 0.245 Uiso 1 1 calc R U
C22_4 C 0.5459(4) 0.0312(6) 0.8380(4) 0.230(9) Uani 1 1 d D .
C23_4 C 0.5706(4) 0.0522(7) 0.7875(4) 0.221(9) Uani 1 1 d D .
H23_4 H 0.553312 0.054375 0.761872 0.265 Uiso 1 1 calc R U
C24_4 C 0.6218(4) 0.0703(6) 0.7741(4) 0.198(8) Uani 1 1 d D .
H24_4 H 0.639329 0.086111 0.738977 0.237 Uiso 1 1 calc R U
C25_4 C 0.2348(3) -0.3838(3) 1.2068(3) 0.101(3) Uani 1 1 d D .
H25_4 H 0.228043 -0.419548 1.235036 0.121 Uiso 1 1 calc R U
C26_4 C 0.2390(4) -0.3387(3) 1.2162(3) 0.108(3) Uani 1 1 d D .
H26_4 H 0.234573 -0.343351 1.250662 0.129 Uiso 1 1 calc R U
C27_4 C 0.2498(3) -0.2862(3) 1.1754(3) 0.098(2) Uani 1 1 d D .
H27_4 H 0.252914 -0.254367 1.181142 0.118 Uiso 1 1 calc R U
C28_4 C 0.2557(3) -0.2820(3) 1.1259(3) 0.104(3) Uani 1 1 d D .
C29_4 C 0.2498(4) -0.3296(3) 1.1199(3) 0.110(3) Uani 1 1 d D .
H29_4 H 0.253092 -0.326639 1.086082 0.132 Uiso 1 1 calc R U
C30_4 C 0.2664(3) -0.2290(3) 1.0776(3) 0.099(3) Uani 1 1 d D .
C31_4 C 0.2965(3) -0.1311(3) 1.0410(3) 0.102(3) Uani 1 1 d D .
C32_4 C 0.3331(3) -0.0987(3) 1.0434(3) 0.112(3) Uani 1 1 d D .
H32_4 H 0.351990 -0.114168 1.069904 0.134 Uiso 1 1 calc R U
C33_4 C 0.3427(3) -0.0436(3) 1.0072(4) 0.118(3) Uani 1 1 d D .
H33_4 H 0.368504 -0.021587 1.008166 0.141 Uiso 1 1 calc R U
C34_4 C 0.3143(4) -0.0217(3) 0.9703(4) 0.150(5) Uani 1 1 d D .
C35_4 C 0.2775(5) -0.0529(4) 0.9666(5) 0.247(10) Uani 1 1 d D .
H35_4 H 0.258507 -0.036957 0.940234 0.297 Uiso 1 1 calc R U
C36_4 C 0.2688(4) -0.1089(3) 1.0031(4) 0.147(5) Uani 1 1 d D .
H36_4 H 0.243700 -0.131258 1.001426 0.176 Uiso 1 1 calc R U
C37_4 C 0.4299(4) 0.1318(4) 0.8618(5) 0.259(8) Uani 1 1 d D .
C38_4 C 0.4684(5) 0.1006(5) 0.8477(4) 0.229(6) Uani 1 1 d D .
H38_4 H 0.501000 0.117429 0.827743 0.275 Uiso 1 1 calc R U
C39_4 C 0.4585(4) 0.0444(5) 0.8632(4) 0.222(7) Uani 1 1 d D .
C40_4 C 0.4109(4) 0.0198(5) 0.8926(4) 0.199(6) Uani 1 1 d D .
H40_4 H 0.404001 -0.018605 0.903629 0.239 Uiso 1 1 calc R U
C41_4 C 0.3739(4) 0.0523(4) 0.9053(4) 0.191(6) Uani 1 1 d D .
C42_4 C 0.3821(4) 0.1085(4) 0.8909(5) 0.247(9) Uani 1 1 d D .
H42_4 H 0.356022 0.129939 0.900594 0.296 Uiso 1 1 calc R U
O1_5 O 0.0510(3) -0.1108(4) 0.4922(4) 0.173(4) Uani 1 1 d D .
N1_5 N 0.0120(3) -0.1355(3) 0.3800(2) 0.0886(18) Uani 1 1 d D .
C1_5 C -0.0376(3) -0.1455(3) 0.3830(3) 0.098(3) Uani 1 1 d D .
H1_5 H -0.046001 -0.155396 0.358325 0.118 Uiso 1 1 calc R U
O2_5 O 0.0066(3) -0.0114(3) 0.6613(3) 0.128(2) Uani 1 1 d D .
N2_5 N -0.0277(3) -0.0805(3) 0.5178(3) 0.120(3) Uani 1 1 d D .
H2N_5 H -0.059443 -0.076969 0.513333 0.144 Uiso 1 1 calc R U
C2_5 C -0.0769(3) -0.1419(4) 0.4206(4) 0.118(3) Uani 1 1 d D .
H2_5 H -0.111394 -0.150234 0.422092 0.141 Uiso 1 1 calc R U
O3_5 O 0.1989(3) 0.2474(3) 0.5956(3) 0.136(3) Uani 1 1 d D .
N3_5 N 0.1540(2) 0.4059(2) 0.5756(2) 0.0842(18) Uani 1 1 d D .
C3_5 C -0.0655(3) -0.1261(4) 0.4557(3) 0.117(3) Uani 1 1 d D .
H3_5 H -0.092075 -0.122775 0.481456 0.141 Uiso 1 1 calc R U
O4_5 O 0.1437(3) -0.0167(3) 0.7424(3) 0.130(2) Uani 1 1 d D .
N4_5 N 0.1300(3) 0.2118(3) 0.6626(3) 0.095(2) Uani 1 1 d D .
H4_5 H 0.102468 0.221599 0.678974 0.114 Uiso 1 1 calc R U
C4_5 C -0.0143(3) -0.1149(3) 0.4531(3) 0.113(3) Uani 1 1 d D .
O5_5 O 0.1627(4) -0.3476(4) 0.9674(3) 0.185(4) Uani 1 1 d D .
N5_5 N 0.1644(3) -0.4122(3) 1.1217(3) 0.108(2) Uani 1 1 d D .
C5_5 C 0.0226(3) -0.1201(3) 0.4145(3) 0.103(3) Uani 1 1 d D .
H5_5 H 0.057390 -0.112331 0.412364 0.123 Uiso 1 1 calc R U
O6_5 O 0.0616(4) -0.1852(3) 0.7776(3) 0.181(4) Uani 1 1 d D .
N6_5 N 0.0889(4) -0.3019(3) 0.9785(3) 0.142(3) Uani 1 1 d D .
H6_5 H 0.064708 -0.297926 1.002124 0.170 Uiso 1 1 calc R U
C6_5 C 0.0054(4) -0.1016(4) 0.4899(4) 0.141(4) Uani 1 1 d D .
C7_5 C -0.0163(3) -0.0635(4) 0.5538(3) 0.126(4) Uani 1 1 d D .
C8_5 C -0.0557(4) -0.0422(5) 0.5782(4) 0.160(5) Uani 1 1 d D .
H8_5 H -0.088291 -0.038013 0.569285 0.193 Uiso 1 1 calc R U
C9_5 C -0.0484(4) -0.0268(5) 0.6155(4) 0.151(5) Uani 1 1 d D .
H9_5 H -0.075999 -0.013286 0.632926 0.181 Uiso 1 1 calc R U
C10_5 C -0.0002(4) -0.0315(4) 0.6268(3) 0.123(4) Uani 1 1 d D .
C11_5 C 0.0403(3) -0.0512(4) 0.6015(4) 0.120(3) Uani 1 1 d D .
H11_5 H 0.073278 -0.053631 0.609136 0.143 Uiso 1 1 calc R U
C12_5 C 0.0321(3) -0.0672(4) 0.5650(3) 0.110(3) Uani 1 1 d D .
H12_5 H 0.059651 -0.080682 0.547536 0.132 Uiso 1 1 calc R U
C13_5 C 0.1034(3) 0.4153(3) 0.5826(3) 0.095(2) Uani 1 1 d D .
H13_5 H 0.092609 0.452364 0.573268 0.114 Uiso 1 1 calc R U
C14_5 C 0.0669(3) 0.3730(3) 0.6029(3) 0.104(3) Uani 1 1 d D .
H14_5 H 0.031382 0.380518 0.607270 0.125 Uiso 1 1 calc R U
C15_5 C 0.0831(3) 0.3184(3) 0.6169(3) 0.100(3) Uani 1 1 d D .
H15_5 H 0.058881 0.288083 0.631769 0.120 Uiso 1 1 calc R U
C16_5 C 0.1354(3) 0.3095(3) 0.6086(3) 0.088(2) Uani 1 1 d D .
C17_5 C 0.1696(3) 0.3542(3) 0.5872(3) 0.088(2) Uani 1 1 d D .
H17_5 H 0.205254 0.348093 0.580530 0.106 Uiso 1 1 calc R U
C18_5 C 0.1583(3) 0.2539(3) 0.6219(3) 0.095(2) Uani 1 1 d D .
C19_5 C 0.1383(3) 0.1542(3) 0.6828(3) 0.096(2) Uani 1 1 d D .
C20_5 C 0.1686(3) 0.1296(3) 0.6543(3) 0.113(3) Uani 1 1 d D .
H20_5 H 0.187296 0.152196 0.620505 0.136 Uiso 1 1 calc R U
C21_5 C 0.1719(4) 0.0723(3) 0.6744(4) 0.123(3) Uani 1 1 d D .
H21_5 H 0.193026 0.055197 0.655257 0.147 Uiso 1 1 calc R U
C22_5 C 0.1435(3) 0.0409(3) 0.7232(4) 0.111(3) Uani 1 1 d D .
C23_5 C 0.1139(3) 0.0643(3) 0.7528(4) 0.115(3) Uani 1 1 d D .
H23_5 H 0.095600 0.041312 0.786664 0.138 Uiso 1 1 calc R U
C24_5 C 0.1109(3) 0.1212(3) 0.7331(3) 0.104(3) Uani 1 1 d D .
H24_5 H 0.090643 0.137917 0.753094 0.124 Uiso 1 1 calc R U
C25_5 C 0.1222(4) -0.4157(4) 1.1547(3) 0.124(3) Uani 1 1 d D .
H25_5 H 0.122434 -0.435206 1.190337 0.149 Uiso 1 1 calc R U
C26_5 C 0.0768(4) -0.3926(4) 1.1410(3) 0.141(4) Uani 1 1 d D .
H26_5 H 0.046774 -0.395376 1.166252 0.170 Uiso 1 1 calc R U
C27_5 C 0.0773(4) -0.3650(4) 1.0885(3) 0.145(4) Uani 1 1 d D .
H27_5 H 0.047317 -0.347941 1.077256 0.174 Uiso 1 1 calc R U
C28_5 C 0.1217(4) -0.3625(3) 1.0527(3) 0.134(4) Uani 1 1 d D .
C29_5 C 0.1650(4) -0.3853(3) 1.0709(3) 0.132(4) Uani 1 1 d D .
H29_5 H 0.196264 -0.382057 1.046953 0.158 Uiso 1 1 calc R U
C30_5 C 0.1271(4) -0.3368(4) 0.9958(3) 0.148(4) Uani 1 1 d D .
C31_5 C 0.0840(4) -0.2715(4) 0.9269(3) 0.150(4) Uani 1 1 d D .
C32_5 C 0.0479(5) -0.2310(4) 0.9168(3) 0.157(5) Uani 1 1 d D .
H32_5 H 0.028744 -0.222852 0.943762 0.188 Uiso 1 1 calc R U
C33_5 C 0.0397(5) -0.2022(4) 0.8670(4) 0.187(6) Uani 1 1 d D .
H33_5 H 0.013829 -0.175552 0.859904 0.225 Uiso 1 1 calc R U
C34_5 C 0.0696(5) -0.2128(4) 0.8282(3) 0.174(6) Uani 1 1 d D .
C35_5 C 0.1066(6) -0.2524(5) 0.8371(4) 0.222(8) Uani 1 1 d D .
H35_5 H 0.126963 -0.259053 0.809749 0.266 Uiso 1 1 calc R U
C36_5 C 0.1134(5) -0.2822(5) 0.8877(4) 0.187(6) Uani 1 1 d D .
H36_5 H 0.138228 -0.310015 0.895046 0.224 Uiso 1 1 calc R U
C37_5 C 0.0386(3) -0.0430(4) 0.6946(3) 0.118(3) Uani 1 1 d D .
C38_5 C 0.0746(3) -0.0135(3) 0.7011(3) 0.110(3) Uani 1 1 d D .
H38_5 H 0.077477 0.025886 0.683216 0.132 Uiso 1 1 calc R U
C39_5 C 0.1062(3) -0.0423(3) 0.7340(3) 0.107(3) Uani 1 1 d D .
C40_5 C 0.1031(4) -0.0994(3) 0.7607(3) 0.121(3) Uani 1 1 d D .
H40_5 H 0.125578 -0.118560 0.783165 0.145 Uiso 1 1 calc R U
C41_5 C 0.0664(4) -0.1278(3) 0.7539(3) 0.137(4) Uani 1 1 d D .
C42_5 C 0.0338(4) -0.1001(3) 0.7208(3) 0.114(3) Uani 1 1 d D .
H42_5 H 0.008731 -0.119986 0.716210 0.137 Uiso 1 1 calc R U
O1_6 O 0.2893(3) 0.4032(4) 0.3944(3) 0.168(3) Uani 1 1 d D .
N1_6 N 0.1999(3) 0.4854(3) 0.4754(2) 0.093(2) Uani 1 1 d D .
C1_6 C 0.1707(3) 0.5259(4) 0.4501(3) 0.112(3) Uani 1 1 d D .
H1_6 H 0.153342 0.547718 0.466335 0.135 Uiso 1 1 calc R U
O2_6 O 0.2922(4) 0.2801(3) 0.2501(3) 0.162(3) Uani 1 1 d D .
N2_6 N 0.2252(3) 0.4081(3) 0.3551(3) 0.125(3) Uani 1 1 d D .
H2N_6 H 0.194825 0.421726 0.350890 0.150 Uiso 1 1 calc R U
C2_6 C 0.1649(4) 0.5371(4) 0.4018(4) 0.132(4) Uani 1 1 d D .
H2_6 H 0.144973 0.567035 0.384078 0.159 Uiso 1 1 calc R U
O3_6 O 0.1229(6) 0.0787(5) 0.2559(4) 0.283(9) Uani 1 1 d D .
N3_6 N 0.0589(3) -0.0678(2) 0.2740(3) 0.101(2) Uani 1 1 d D .
C3_6 C 0.1890(4) 0.5033(4) 0.3794(3) 0.128(3) Uani 1 1 d D .
H3_6 H 0.185056 0.509770 0.346073 0.154 Uiso 1 1 calc R U
O4_6 O 0.2817(4) 0.2832(3) 0.0902(3) 0.180(4) Uani 1 1 d D .
N4_6 N 0.1335(4) 0.1143(3) 0.1717(3) 0.150(3) Uani 1 1 d D .
H4_6 H 0.121936 0.114277 0.146023 0.180 Uiso 1 1 calc R U
C4_6 C 0.2187(3) 0.4604(3) 0.4051(3) 0.113(3) Uani 1 1 d D .
O5_6 O 0.5795(3) 0.4014(3) -0.0415(3) 0.163(4) Uani 1 1 d D .
N5_6 N 0.7008(3) 0.4729(3) -0.1603(3) 0.109(2) Uani 1 1 d D .
C5_6 C 0.2229(3) 0.4545(3) 0.4527(3) 0.102(3) Uani 1 1 d D .
H5_6 H 0.243965 0.426031 0.470766 0.123 Uiso 1 1 calc R U
O6_6 O 0.3626(4) 0.4322(3) 0.0912(4) 0.196(5) Uani 1 1 d D .
N6_6 N 0.5274(3) 0.4716(3) -0.0739(4) 0.168(5) Uani 1 1 d D .
H6_6 H 0.524991 0.501546 -0.102083 0.201 Uiso 1 1 calc R U
C6_6 C 0.2478(4) 0.4219(4) 0.3845(4) 0.125(3) Uani 1 1 d D .
C7_6 C 0.2445(4) 0.3743(3) 0.3302(3) 0.128(3) Uani 1 1 d D .
C8_6 C 0.2939(4) 0.3534(4) 0.3305(4) 0.134(4) Uani 1 1 d D .
H8_6 H 0.315583 0.360818 0.348523 0.161 Uiso 1 1 calc R U
C9_6 C 0.3107(4) 0.3213(4) 0.3034(4) 0.138(4) Uani 1 1 d D .
H9_6 H 0.344111 0.306916 0.302513 0.165 Uiso 1 1 calc R U
C10_6 C 0.2782(5) 0.3110(4) 0.2784(4) 0.146(4) Uani 1 1 d D .
C11_6 C 0.2287(5) 0.3297(4) 0.2797(4) 0.146(4) Uani 1 1 d D .
H11_6 H 0.206754 0.320573 0.262943 0.175 Uiso 1 1 calc R U
C12_6 C 0.2115(4) 0.3622(4) 0.3058(4) 0.140(4) Uani 1 1 d D .
H12_6 H 0.177756 0.375771 0.306838 0.168 Uiso 1 1 calc R U
C13_6 C 0.0262(3) -0.0614(3) 0.2437(3) 0.097(3) Uani 1 1 d D .
H13_6 H 0.006713 -0.092904 0.249517 0.117 Uiso 1 1 calc R U
C14_6 C 0.0197(4) -0.0109(4) 0.2044(3) 0.114(3) Uani 1 1 d D .
H14_6 H -0.004474 -0.007094 0.183955 0.136 Uiso 1 1 calc R U
C15_6 C 0.0492(4) 0.0339(3) 0.1957(3) 0.116(3) Uani 1 1 d D .
H15_6 H 0.045902 0.069113 0.168418 0.139 Uiso 1 1 calc R U
C16_6 C 0.0830(4) 0.0283(3) 0.2257(3) 0.115(3) Uani 1 1 d D .
C17_6 C 0.0872(4) -0.0236(3) 0.2647(3) 0.115(3) Uani 1 1 d D .
H17_6 H 0.110991 -0.027968 0.285704 0.138 Uiso 1 1 calc R U
C18_6 C 0.1144(4) 0.0756(4) 0.2183(4) 0.151(5) Uani 1 1 d D .
C19_6 C 0.1716(4) 0.1569(4) 0.1591(4) 0.185(6) Uani 1 1 d D .
C20_6 C 0.1580(4) 0.2097(5) 0.1500(5) 0.179(6) Uani 1 1 d D .
H20_6 H 0.123188 0.217394 0.159917 0.214 Uiso 1 1 calc R U
C21_6 C 0.1953(5) 0.2522(5) 0.1261(6) 0.251(11) Uani 1 1 d D .
H21_6 H 0.185500 0.289559 0.116825 0.301 Uiso 1 1 calc R U
C22_6 C 0.2456(5) 0.2410(4) 0.1157(4) 0.178(6) Uani 1 1 d D .
C23_6 C 0.2614(4) 0.1869(5) 0.1349(7) 0.299(14) Uani 1 1 d D .
H23_6 H 0.296580 0.178659 0.134030 0.358 Uiso 1 1 calc R U
C24_6 C 0.2238(5) 0.1452(5) 0.1556(7) 0.321(16) Uani 1 1 d D .
H24_6 H 0.233518 0.107586 0.167656 0.385 Uiso 1 1 calc R U
C25_6 C 0.6932(3) 0.5089(3) -0.2059(3) 0.110(3) Uani 1 1 d D .
H25_6 H 0.721942 0.521939 -0.234035 0.132 Uiso 1 1 calc R U
C26_6 C 0.6461(3) 0.5281(4) -0.2146(3) 0.133(4) Uani 1 1 d D .
H26_6 H 0.642610 0.554948 -0.247749 0.159 Uiso 1 1 calc R U
C27_6 C 0.6027(3) 0.5076(4) -0.1737(4) 0.148(5) Uani 1 1 d D .
H27_6 H 0.569293 0.519529 -0.178814 0.178 Uiso 1 1 calc R U
C28_6 C 0.6105(3) 0.4696(3) -0.1261(3) 0.125(3) Uani 1 1 d D .
C29_6 C 0.6596(3) 0.4532(3) -0.1213(3) 0.120(3) Uani 1 1 d D .
H29_6 H 0.664708 0.426562 -0.088638 0.144 Uiso 1 1 calc R U
C30_6 C 0.5702(4) 0.4446(4) -0.0764(3) 0.141(4) Uani 1 1 d D .
C31_6 C 0.4847(4) 0.4586(4) -0.0316(4) 0.189(7) Uani 1 1 d D .
C32_6 C 0.4473(4) 0.4977(4) -0.0352(4) 0.154(5) Uani 1 1 d D .
H32_6 H 0.450610 0.531870 -0.065333 0.185 Uiso 1 1 calc R U
C33_6 C 0.4054(4) 0.4870(4) 0.0047(4) 0.165(5) Uani 1 1 d D .
H33_6 H 0.379128 0.513110 0.002178 0.198 Uiso 1 1 calc R U
C34_6 C 0.4024(4) 0.4378(4) 0.0485(4) 0.189(7) Uani 1 1 d D .
C35_6 C 0.4388(4) 0.3985(4) 0.0532(4) 0.184(7) Uani 1 1 d D .
H35_6 H 0.435571 0.365014 0.084030 0.221 Uiso 1 1 calc R U
C36_6 C 0.4806(4) 0.4080(4) 0.0125(4) 0.211(8) Uani 1 1 d D .
H36_6 H 0.505699 0.380806 0.014646 0.254 Uiso 1 1 calc R U
C37_6 C 0.3013(4) 0.3081(4) 0.1973(4) 0.148(4) Uani 1 1 d D .
C38_6 C 0.2855(4) 0.2813(4) 0.1719(4) 0.135(4) Uani 1 1 d D .
H38_6 H 0.267952 0.246092 0.190791 0.162 Uiso 1 1 calc R U
C39_6 C 0.2956(4) 0.3061(4) 0.1191(4) 0.157(5) Uani 1 1 d D .
C40_6 C 0.3227(5) 0.3567(4) 0.0909(4) 0.173(5) Uani 1 1 d D .
H40_6 H 0.330625 0.373214 0.054342 0.207 Uiso 1 1 calc R U
C41_6 C 0.3377(4) 0.3821(4) 0.1176(4) 0.154(5) Uani 1 1 d D .
C42_6 C 0.3271(4) 0.3597(4) 0.1705(4) 0.152(4) Uani 1 1 d D .
H42_6 H 0.336950 0.378579 0.188046 0.183 Uiso 1 1 calc R U
O1_7 O 0.8096(3) 0.2336(3) 0.5292(3) 0.125(2) Uani 1 1 d D .
N1_7 N 0.9153(2) 0.2177(2) 0.6193(2) 0.0810(17) Uani 1 1 d D .
C1_7 C 0.9325(3) 0.2654(3) 0.6167(3) 0.093(2) Uani 1 1 d D .
H1_7 H 0.954115 0.262723 0.639195 0.112 Uiso 1 1 calc R U
O2_7 O 0.7401(3) 0.3903(3) 0.3115(2) 0.120(2) Uani 1 1 d D .
N2_7 N 0.8479(3) 0.3175(3) 0.4693(2) 0.102(2) Uani 1 1 d D .
H2N_7 H 0.872900 0.340972 0.463092 0.122 Uiso 1 1 calc R U
C2_7 C 0.9208(3) 0.3171(3) 0.5841(3) 0.100(3) Uani 1 1 d D .
H2_7 H 0.932677 0.349428 0.584767 0.120 Uiso 1 1 calc R U
O3_7 O 0.7068(4) 0.4715(3) 0.0247(3) 0.177(4) Uani 1 1 d D .
N3_7 N 0.7766(3) 0.5041(3) -0.1215(3) 0.124(3) Uani 1 1 d D .
C3_7 C 0.8909(3) 0.3210(3) 0.5497(3) 0.106(3) Uani 1 1 d D .
H3_7 H 0.882370 0.356295 0.525906 0.127 Uiso 1 1 calc R U
O4_7 O 0.6377(3) 0.5317(4) 0.2163(2) 0.173(4) Uani 1 1 d D .
N4_7 N 0.7370(4) 0.5496(4) 0.0227(3) 0.146(3) Uani 1 1 d D .
H4_7 H 0.756470 0.579926 0.003511 0.175 Uiso 1 1 calc R U
C4_7 C 0.8736(3) 0.2727(3) 0.5504(3) 0.103(3) Uani 1 1 d D .
O5_7 O 0.4002(2) 0.4867(3) 0.4495(3) 0.111(2) Uani 1 1 d D .
N5_7 N 0.2655(2) 0.5258(3) 0.5184(2) 0.0851(19) Uani 1 1 d D .
C5_7 C 0.8864(3) 0.2220(3) 0.5861(3) 0.096(3) Uani 1 1 d D .
H5_7 H 0.874234 0.188912 0.587044 0.115 Uiso 1 1 calc R U
O6_7 O 0.64824(19) 0.5058(3) 0.3835(2) 0.1014(18) Uani 1 1 d D .
N6_7 N 0.4478(2) 0.5516(3) 0.4544(3) 0.096(2) Uani 1 1 d D .
H6_7 H 0.445747 0.579655 0.462622 0.115 Uiso 1 1 calc R U
C6_7 C 0.8403(3) 0.2726(3) 0.5153(3) 0.103(3) Uani 1 1 d D .
C7_7 C 0.8204(3) 0.3316(3) 0.4295(3) 0.105(3) Uani 1 1 d D .
C8_7 C 0.8404(3) 0.3736(3) 0.3822(3) 0.106(3) Uani 1 1 d D .
H8_7 H 0.873035 0.390070 0.376490 0.128 Uiso 1 1 calc R U
C9_7 C 0.8141(3) 0.3928(4) 0.3425(3) 0.114(3) Uani 1 1 d D .
H9_7 H 0.828430 0.421618 0.309705 0.137 Uiso 1 1 calc R U
C10_7 C 0.7666(3) 0.3688(4) 0.3519(3) 0.113(3) Uani 1 1 d D .
C11_7 C 0.7465(3) 0.3258(4) 0.3983(3) 0.115(3) Uani 1 1 d D .
H11_7 H 0.714164 0.309209 0.403286 0.138 Uiso 1 1 calc R U
C12_7 C 0.7727(3) 0.3063(3) 0.4380(3) 0.098(3) Uani 1 1 d D .
H12_7 H 0.758665 0.276376 0.470203 0.118 Uiso 1 1 calc R U
C13_7 C 0.8007(4) 0.5529(3) -0.1531(3) 0.128(4) Uani 1 1 d D .
H13_7 H 0.815622 0.559996 -0.187784 0.154 Uiso 1 1 calc R U
C14_7 C 0.8048(4) 0.5937(3) -0.1369(3) 0.131(4) Uani 1 1 d D .
H14_7 H 0.822089 0.628295 -0.160116 0.158 Uiso 1 1 calc R U
C15_7 C 0.7837(4) 0.5833(3) -0.0872(3) 0.141(4) Uani 1 1 d D .
H15_7 H 0.786611 0.610470 -0.075270 0.169 Uiso 1 1 calc R U
C16_7 C 0.7576(4) 0.5326(3) -0.0537(3) 0.140(4) Uani 1 1 d D .
C17_7 C 0.7548(5) 0.4944(4) -0.0731(3) 0.149(5) Uani 1 1 d D .
H17_7 H 0.736723 0.459922 -0.051017 0.179 Uiso 1 1 calc R U
C18_7 C 0.7327(4) 0.5149(4) 0.0014(3) 0.146(4) Uani 1 1 d D .
C19_7 C 0.7122(4) 0.5410(4) 0.0740(3) 0.147(4) Uani 1 1 d D .
C20_7 C 0.7361(4) 0.5634(5) 0.0983(4) 0.157(5) Uani 1 1 d D .
H20_7 H 0.768560 0.582496 0.082018 0.189 Uiso 1 1 calc R U
C21_7 C 0.7117(4) 0.5573(5) 0.1471(4) 0.154(5) Uani 1 1 d D .
H21_7 H 0.728293 0.571108 0.164926 0.185 Uiso 1 1 calc R U
C22_7 C 0.6645(4) 0.5320(5) 0.1698(3) 0.155(5) Uani 1 1 d D .
C23_7 C 0.6396(5) 0.5105(6) 0.1455(4) 0.198(7) Uani 1 1 d D .
H23_7 H 0.605977 0.494184 0.161052 0.238 Uiso 1 1 calc R U
C24_7 C 0.6645(5) 0.5134(6) 0.0983(4) 0.198(7) Uani 1 1 d D .
H24_7 H 0.649059 0.496387 0.082258 0.237 Uiso 1 1 calc R U
C25_7 C 0.2604(3) 0.5760(3) 0.5178(3) 0.094(2) Uani 1 1 d D .
H25_7 H 0.227543 0.585743 0.531191 0.113 Uiso 1 1 calc R U
C26_7 C 0.3000(3) 0.6134(3) 0.4991(3) 0.102(3) Uani 1 1 d D .
H26_7 H 0.294530 0.649134 0.498375 0.122 Uiso 1 1 calc R U
C27_7 C 0.3493(3) 0.5996(3) 0.4806(3) 0.091(2) Uani 1 1 d D .
H27_7 H 0.377832 0.624768 0.468550 0.109 Uiso 1 1 calc R U
C28_7 C 0.3548(2) 0.5476(3) 0.4807(3) 0.090(2) Uani 1 1 d D .
C29_7 C 0.3119(2) 0.5120(3) 0.5004(3) 0.086(2) Uani 1 1 d D .
H29_7 H 0.315696 0.476145 0.501234 0.103 Uiso 1 1 calc R U
C30_7 C 0.4028(3) 0.5259(3) 0.4601(3) 0.094(2) Uani 1 1 d D .
C31_7 C 0.4976(2) 0.5371(3) 0.4363(3) 0.090(2) Uani 1 1 d D .
C32_7 C 0.5389(3) 0.5673(3) 0.4350(3) 0.098(3) Uani 1 1 d D .
H32_7 H 0.532470 0.595601 0.446567 0.117 Uiso 1 1 calc R U
C33_7 C 0.5890(3) 0.5572(3) 0.4174(3) 0.097(2) Uani 1 1 d D .
H33_7 H 0.616861 0.577537 0.417395 0.117 Uiso 1 1 calc R U
C34_7 C 0.5977(2) 0.5162(3) 0.3996(3) 0.089(2) Uani 1 1 d D .
C35_7 C 0.5574(3) 0.4864(4) 0.4008(3) 0.104(3) Uani 1 1 d D .
H35_7 H 0.563959 0.458530 0.388818 0.125 Uiso 1 1 calc R U
C36_7 C 0.5072(3) 0.4959(4) 0.4193(3) 0.102(3) Uani 1 1 d D .
H36_7 H 0.479678 0.474549 0.420200 0.122 Uiso 1 1 calc R U
C37_7 C 0.7091(3) 0.4333(3) 0.3089(3) 0.102(3) Uani 1 1 d D .
C38_7 C 0.6904(3) 0.4594(4) 0.2648(3) 0.128(4) Uani 1 1 d D .
H38_7 H 0.699590 0.447701 0.238083 0.154 Uiso 1 1 calc R U
C39_7 C 0.6581(3) 0.5029(4) 0.2597(3) 0.122(4) Uani 1 1 d D .
C40_7 C 0.6419(3) 0.5198(4) 0.2982(3) 0.106(3) Uani 1 1 d D .
H40_7 H 0.619510 0.549739 0.294090 0.127 Uiso 1 1 calc R U
C41_7 C 0.6599(3) 0.4910(3) 0.3434(3) 0.097(3) Uani 1 1 d D .
C42_7 C 0.6936(3) 0.4476(3) 0.3494(3) 0.096(2) Uani 1 1 d D .
H42_7 H 0.705558 0.428376 0.380477 0.116 Uiso 1 1 calc R U
O1_8 O 0.8244(7) 0.0147(7) 0.4971(7) 0.339(9) Uani 1 1 d D U
N1_8 N 0.8340(3) -0.0271(5) 0.4894(4) 0.148(4) Uani 1 1 d D U
O2_8 O 0.8644(3) -0.0626(4) 0.5157(3) 0.176(4) Uani 1 1 d D U
O3_8 O 0.8239(6) -0.0310(8) 0.4480(5) 0.298(8) Uani 1 1 d D U
O1_9 O 0.9482(3) 0.7655(3) 0.2650(3) 0.129(2) Uani 1 1 d D U
N1_9 N 0.9906(3) 0.7879(4) 0.2616(3) 0.114(2) Uani 1 1 d D U
O2_9 O 0.9969(2) 0.7971(2) 0.2979(2) 0.0952(16) Uani 1 1 d D U
O3_9 O 1.0225(3) 0.8047(6) 0.2219(3) 0.198(5) Uani 1 1 d D U
O1_10 O -0.0185(5) 0.2500(4) 0.9671(4) 0.190(5) Uani 1 1 d D U
N1_10 N 0.0266(6) 0.2691(7) 0.9482(6) 0.213(7) Uani 1 1 d D U
O2_10 O 0.0394(5) 0.3146(5) 0.9443(5) 0.228(5) Uani 1 1 d D U
O3_10 O 0.0583(6) 0.2367(6) 0.9381(5) 0.253(6) Uani 1 1 d D U
O1_11 O 0.0650(2) 0.6060(3) 0.5676(3) 0.115(2) Uani 1 1 d D U
N1_11 N 0.0821(3) 0.5585(4) 0.5732(3) 0.117(3) Uani 1 1 d D U
O2_11 O 0.0576(4) 0.5152(3) 0.6052(4) 0.199(5) Uani 1 1 d D U
O3_11 O 0.1267(2) 0.5572(3) 0.5493(2) 0.1071(19) Uani 1 1 d D U
S1_12 S 0.46465(18) 0.6635(2) 0.5133(2) 0.1972(18) Uani 1 1 d D U
O1_12 O 0.4599(3) 0.6457(4) 0.4726(3) 0.148(3) Uani 1 1 d D U
C1_12 C 0.4788(7) 0.7319(5) 0.4851(6) 0.223(7) Uani 1 1 d D U
H1A_12 H 0.481923 0.743911 0.511354 0.334 Uiso 1 1 calc R U
H1B_12 H 0.511261 0.739812 0.459740 0.334 Uiso 1 1 calc R U
H1C_12 H 0.451370 0.751973 0.467858 0.334 Uiso 1 1 calc R U
C2_12 C 0.4034(5) 0.6632(6) 0.5457(5) 0.187(6) Uani 1 1 d D U
H2A_12 H 0.403848 0.674509 0.572976 0.281 Uiso 1 1 calc R U
H2B_12 H 0.383420 0.689154 0.521725 0.281 Uiso 1 1 calc R U
H2C_12 H 0.387860 0.625701 0.560985 0.281 Uiso 1 1 calc R U
S1_13 S 0.36655(15) 0.77238(18) 0.18764(17) 0.1886(19) Uani 1 1 d D U
O1_13 O 0.3259(3) 0.8082(3) 0.1639(3) 0.149(3) Uani 1 1 d D U
C1_13 C 0.4206(4) 0.8138(6) 0.1573(5) 0.189(6) Uani 1 1 d D U
H1A_13 H 0.449935 0.793438 0.170635 0.284 Uiso 1 1 calc R U
H1B_13 H 0.426669 0.824822 0.120177 0.284 Uiso 1 1 calc R U
H1C_13 H 0.416438 0.846991 0.163573 0.284 Uiso 1 1 calc R U
C2_13 C 0.3560(6) 0.7586(9) 0.2483(4) 0.260(11) Uani 1 1 d D U
H2A_13 H 0.382867 0.735021 0.263835 0.390 Uiso 1 1 calc R U
H2B_13 H 0.356151 0.793324 0.251828 0.390 Uiso 1 1 calc R U
H2C_13 H 0.322499 0.739187 0.265926 0.390 Uiso 1 1 calc R U
S1_14 S 0.12517(18) 0.76211(16) 0.10575(15) 0.1551(12) Uani 1 1 d D U
O1_14 O 0.1548(4) 0.7941(3) 0.1229(3) 0.159(3) Uani 1 1 d D U
C1_14 C 0.0648(5) 0.7798(8) 0.1180(6) 0.201(6) Uani 1 1 d D U
H1A_14 H 0.048446 0.784182 0.089874 0.302 Uiso 1 1 calc R U
H1B_14 H 0.064089 0.814902 0.120864 0.302 Uiso 1 1 calc R U
H1C_14 H 0.046128 0.750692 0.150394 0.302 Uiso 1 1 calc R U
C2_14 C 0.1399(6) 0.7920(6) 0.0402(4) 0.176(5) Uani 1 1 d D U
H2A_14 H 0.114834 0.779273 0.027493 0.264 Uiso 1 1 calc R U
H2B_14 H 0.174311 0.781484 0.028208 0.264 Uiso 1 1 calc R U
H2C_14 H 0.139209 0.832482 0.027166 0.264 Uiso 1 1 calc R U
S1_15 S 0.52118(13) 0.91423(13) 0.02877(17) 0.1563(14) Uani 1 1 d D U
O1_15 O 0.5617(3) 0.9595(3) -0.0018(3) 0.152(3) Uani 1 1 d D U
C1_15 C 0.4785(4) 0.9223(5) -0.0076(5) 0.168(5) Uani 1 1 d D U
H1A_15 H 0.451400 0.893129 0.011506 0.251 Uiso 1 1 calc R U
H1B_15 H 0.463289 0.958743 -0.016191 0.251 Uiso 1 1 calc R U
H1C_15 H 0.495735 0.919761 -0.039383 0.251 Uiso 1 1 calc R U
C2_15 C 0.5460(4) 0.8527(4) 0.0338(7) 0.188(7) Uani 1 1 d D U
H2A_15 H 0.519480 0.823081 0.053820 0.283 Uiso 1 1 calc R U
H2B_15 H 0.558030 0.854461 -0.000714 0.283 Uiso 1 1 calc R U
H2C_15 H 0.574811 0.845067 0.051136 0.283 Uiso 1 1 calc R U
S1_16 S -0.1148(3) 0.0360(3) 0.9496(2) 0.241(2) Uani 1 1 d D U
O1_16 O -0.1031(3) 0.0406(4) 0.8933(3) 0.162(3) Uani 1 1 d D U
C1_16 C -0.0831(7) 0.0697(7) 0.9675(6) 0.235(8) Uani 1 1 d D U
H1A_16 H -0.097001 0.060513 1.003961 0.353 Uiso 1 1 calc R U
H1B_16 H -0.047006 0.059800 0.962927 0.353 Uiso 1 1 calc R U
H1C_16 H -0.085633 0.109632 0.946759 0.353 Uiso 1 1 calc R U
C2_16 C -0.1719(6) 0.0616(7) 0.9435(7) 0.234(8) Uani 1 1 d D U
H2A_16 H -0.189446 0.063681 0.975453 0.351 Uiso 1 1 calc R U
H2B_16 H -0.168114 0.098881 0.914882 0.351 Uiso 1 1 calc R U
H2C_16 H -0.192133 0.037491 0.936598 0.351 Uiso 1 1 calc R U
S1_17 S 0.3167(3) 0.6736(2) 0.9802(2) 0.314(5) Uani 1 1 d D U
O1_17 O 0.2878(4) 0.6312(3) 1.0295(3) 0.183(4) Uani 1 1 d D U
C1_17 C 0.3541(7) 0.6437(6) 0.9483(6) 0.252(9) Uani 1 1 d D U
H1A_17 H 0.373055 0.672238 0.915637 0.378 Uiso 1 1 calc R U
H1B_17 H 0.378329 0.620871 0.968755 0.378 Uiso 1 1 calc R U
H1C_17 H 0.333254 0.620227 0.941208 0.378 Uiso 1 1 calc R U
C2_17 C 0.2802(7) 0.7211(6) 0.9481(5) 0.271(11) Uani 1 1 d D U
H2A_17 H 0.301282 0.748068 0.915867 0.407 Uiso 1 1 calc R U
H2B_17 H 0.254222 0.703664 0.940328 0.407 Uiso 1 1 calc R U
H2C_17 H 0.263306 0.740143 0.968814 0.407 Uiso 1 1 calc R U
O1_18 O 0.1782(4) -0.4997(4) 1.2586(3) 0.170(3) Uani 1 1 d D U
N1_18 N 0.1392(4) -0.5262(5) 1.2776(4) 0.153(4) Uani 1 1 d D U
O2_18 O 0.1175(4) -0.5412(4) 1.2503(3) 0.177(4) Uani 1 1 d D U
O3_18 O 0.1257(3) -0.5525(4) 1.3257(3) 0.159(3) Uani 1 1 d D U

loop_
_atom_site_aniso_label
_atom_site_aniso_U_11
_atom_site_aniso_U_22
_atom_site_aniso_U_33
_atom_site_aniso_U_23
_atom_site_aniso_U_13
_atom_site_aniso_U_12
Pd1_1 0.0650(4) 0.0840(4) 0.0729(4) -0.0156(3) -0.0052(3) 0.0077(3)
Pd2_2 0.0963(5) 0.0684(4) 0.0905(4) -0.0230(3) -0.0350(4) -0.0019(3)
Pd3_3 0.1472(7) 0.0694(4) 0.0891(5) -0.0277(4) 0.0235(5) -0.0062(4)
O1_4 0.103(6) 0.177(8) 0.149(7) 0.041(6) -0.022(5) 0.057(5)
N1_4 0.065(4) 0.081(4) 0.088(4) -0.008(3) -0.018(3) 0.008(3)
C1_4 0.083(6) 0.094(6) 0.074(5) -0.006(4) -0.009(4) -0.006(4)
O2_4 0.206(9) 0.147(6) 0.414(17) 0.109(8) -0.226(11) -0.083(6)
N2_4 0.092(6) 0.171(8) 0.136(6) 0.040(6) -0.050(5) -0.015(5)
C2_4 0.095(6) 0.136(8) 0.090(5) -0.018(6) -0.021(5) -0.021(5)
O3_4 0.102(5) 0.180(7) 0.090(4) -0.036(4) -0.020(4) -0.033(5)
N3_4 0.096(4) 0.074(4) 0.085(4) -0.011(3) -0.033(4) -0.016(4)
C3_4 0.082(6) 0.174(10) 0.086(6) -0.004(6) -0.020(5) -0.019(6)
O4_4 0.181(9) 0.346(14) 0.203(10) -0.120(11) 0.027(8) -0.168(9)
N4_4 0.159(7) 0.190(9) 0.086(5) -0.014(5) -0.026(5) -0.101(7)
C4_4 0.065(5) 0.142(8) 0.087(5) 0.017(5) -0.019(4) -0.007(5)
O5_4 0.218(8) 0.100(5) 0.090(4) -0.023(4) -0.013(5) -0.043(5)
N5_4 0.118(6) 0.072(4) 0.085(4) -0.033(3) 0.012(4) 0.001(4)
C5_4 0.065(5) 0.103(6) 0.088(5) 0.005(5) -0.010(4) 0.003(4)
O6_4 0.133(6) 0.095(5) 0.267(10) 0.047(6) -0.082(6) -0.027(4)
N6_4 0.099(5) 0.075(4) 0.108(5) -0.028(4) -0.016(4) -0.001(4)
C6_4 0.086(7) 0.146(10) 0.134(7) 0.035(7) -0.034(6) -0.007(6)
C7_4 0.088(7) 0.193(12) 0.159(10) 0.078(8) -0.051(7) -0.041(7)
C8_4 0.180(14) 0.158(13) 0.294(18) 0.060(10) -0.146(14) -0.017(9)
C9_4 0.224(15) 0.107(9) 0.43(2) 0.087(10) -0.238(16) -0.055(8)
C10_4 0.170(13) 0.149(11) 0.350(19) 0.110(10) -0.179(13) -0.071(8)
C11_4 0.145(11) 0.233(15) 0.233(15) 0.106(10) -0.120(11) -0.070(9)
C12_4 0.095(8) 0.254(14) 0.136(10) 0.067(8) -0.041(7) -0.022(8)
C13_4 0.097(6) 0.114(7) 0.103(6) -0.043(6) -0.031(5) -0.005(6)
C14_4 0.100(6) 0.103(7) 0.124(7) -0.037(6) -0.027(5) -0.001(6)
C15_4 0.105(6) 0.107(7) 0.091(6) -0.023(5) -0.024(5) -0.013(5)
C16_4 0.100(5) 0.099(6) 0.078(5) -0.008(5) -0.026(4) -0.014(5)
C17_4 0.104(5) 0.094(6) 0.078(5) -0.009(5) -0.023(4) -0.029(5)
C18_4 0.120(7) 0.172(10) 0.088(5) -0.032(6) -0.016(5) -0.054(7)
C19_4 0.150(9) 0.225(14) 0.091(6) -0.056(8) 0.004(6) -0.092(10)
C20_4 0.179(10) 0.279(17) 0.094(6) -0.039(9) 0.008(7) -0.146(12)
C21_4 0.188(11) 0.247(16) 0.150(10) -0.063(11) 0.014(9) -0.148(13)
C22_4 0.179(11) 0.33(2) 0.168(10) -0.113(14) 0.032(9) -0.152(13)
C23_4 0.145(10) 0.33(2) 0.164(10) -0.101(14) 0.029(8) -0.116(13)
C24_4 0.154(10) 0.293(18) 0.113(8) -0.052(10) 0.000(7) -0.134(12)
C25_4 0.106(7) 0.084(5) 0.097(5) -0.032(5) -0.004(5) -0.009(5)
C26_4 0.131(8) 0.090(5) 0.089(5) -0.034(4) -0.004(5) -0.009(6)
C27_4 0.100(6) 0.091(5) 0.095(5) -0.035(4) -0.012(5) -0.005(5)
C28_4 0.127(7) 0.077(5) 0.092(5) -0.029(4) -0.003(5) -0.005(5)
C29_4 0.140(8) 0.078(5) 0.090(5) -0.033(4) 0.009(6) -0.006(5)
C30_4 0.112(7) 0.074(5) 0.094(5) -0.028(4) -0.001(5) -0.010(5)
C31_4 0.089(6) 0.072(5) 0.121(7) -0.020(5) -0.016(5) -0.003(4)
C32_4 0.108(7) 0.075(5) 0.134(8) -0.029(5) -0.026(6) 0.005(5)
C33_4 0.098(7) 0.081(5) 0.141(8) -0.023(5) -0.011(6) -0.011(5)
C34_4 0.107(8) 0.078(6) 0.197(11) 0.008(6) -0.042(7) -0.014(5)
C35_4 0.204(15) 0.122(9) 0.31(2) 0.049(10) -0.122(14) -0.080(10)
C36_4 0.152(10) 0.090(6) 0.154(10) 0.002(6) -0.056(8) -0.022(6)
C37_4 0.176(11) 0.152(8) 0.290(18) 0.115(9) -0.168(11) -0.089(7)
C38_4 0.210(13) 0.229(11) 0.144(11) 0.062(9) -0.098(10) -0.141(9)
C39_4 0.167(10) 0.232(11) 0.151(13) 0.048(10) -0.060(9) -0.101(9)
C40_4 0.142(9) 0.190(12) 0.172(12) 0.030(9) -0.060(8) -0.082(7)
C41_4 0.148(8) 0.124(8) 0.190(12) 0.066(8) -0.092(8) -0.064(7)
C42_4 0.172(10) 0.119(8) 0.32(2) 0.070(10) -0.152(11) -0.055(7)
O1_5 0.148(6) 0.263(10) 0.233(9) -0.194(9) -0.124(7) 0.103(7)
N1_5 0.105(5) 0.077(4) 0.092(4) -0.038(4) -0.037(4) 0.013(4)
C1_5 0.114(6) 0.095(6) 0.091(6) -0.036(5) -0.040(5) -0.002(5)
O2_5 0.138(6) 0.147(6) 0.155(6) -0.104(5) -0.064(5) 0.043(5)
N2_5 0.117(6) 0.149(7) 0.155(7) -0.107(6) -0.078(5) 0.063(5)
C2_5 0.114(7) 0.135(8) 0.144(8) -0.088(8) -0.051(6) 0.019(7)
O3_5 0.113(5) 0.109(5) 0.158(6) -0.058(5) 0.024(4) 0.012(4)
N3_5 0.073(4) 0.088(4) 0.077(4) -0.025(4) -0.015(3) 0.012(3)
C3_5 0.119(6) 0.143(8) 0.127(8) -0.084(7) -0.058(6) 0.047(6)
O4_5 0.124(5) 0.097(4) 0.176(6) -0.050(4) -0.071(5) 0.010(4)
N4_5 0.082(4) 0.088(4) 0.109(5) -0.037(4) -0.020(4) 0.005(4)
C4_5 0.127(7) 0.119(7) 0.132(7) -0.076(7) -0.069(6) 0.041(6)
O5_5 0.238(11) 0.190(9) 0.104(6) -0.054(6) -0.009(6) 0.007(8)
N5_5 0.158(7) 0.074(4) 0.084(4) -0.037(4) -0.010(4) 0.021(5)
C5_5 0.122(7) 0.088(6) 0.122(7) -0.055(6) -0.060(5) 0.023(5)
O6_5 0.325(12) 0.113(5) 0.102(5) -0.026(4) -0.073(6) -0.039(6)
N6_5 0.248(11) 0.090(6) 0.092(5) -0.039(4) -0.042(6) -0.018(6)
C6_5 0.134(8) 0.186(11) 0.197(11) -0.152(10) -0.091(8) 0.079(8)
C7_5 0.132(7) 0.157(9) 0.149(9) -0.102(8) -0.086(7) 0.072(7)
C8_5 0.145(9) 0.225(14) 0.212(12) -0.168(12) -0.103(9) 0.103(10)
C9_5 0.113(7) 0.206(12) 0.227(13) -0.170(12) -0.068(8) 0.057(8)
C10_5 0.135(8) 0.144(9) 0.145(8) -0.100(8) -0.067(7) 0.048(7)
C11_5 0.115(7) 0.151(9) 0.129(8) -0.083(7) -0.057(6) 0.028(7)
C12_5 0.102(6) 0.143(8) 0.123(7) -0.090(7) -0.039(6) 0.041(6)
C13_5 0.081(5) 0.094(5) 0.098(6) -0.030(5) -0.022(5) 0.010(4)
C14_5 0.061(5) 0.104(6) 0.132(8) -0.038(6) -0.022(5) 0.007(4)
C15_5 0.077(5) 0.102(5) 0.108(6) -0.036(5) -0.015(5) 0.003(4)
C16_5 0.085(5) 0.088(4) 0.094(6) -0.043(5) -0.017(5) 0.009(4)
C17_5 0.081(5) 0.082(4) 0.077(5) -0.014(4) -0.011(4) 0.004(4)
C18_5 0.084(5) 0.090(5) 0.115(7) -0.046(5) -0.022(4) 0.007(4)
C19_5 0.093(6) 0.092(5) 0.111(6) -0.044(4) -0.038(5) 0.012(4)
C20_5 0.107(7) 0.100(5) 0.138(8) -0.054(5) -0.032(6) 0.013(5)
C21_5 0.132(8) 0.084(5) 0.164(8) -0.053(6) -0.059(6) 0.010(5)
C22_5 0.100(7) 0.080(5) 0.155(8) -0.036(5) -0.067(6) 0.005(5)
C23_5 0.100(7) 0.081(5) 0.158(8) -0.031(5) -0.067(6) 0.013(5)
C24_5 0.084(6) 0.091(5) 0.124(6) -0.032(5) -0.034(5) 0.006(5)
C25_5 0.175(9) 0.092(7) 0.083(6) -0.032(6) -0.004(5) 0.036(7)
C26_5 0.181(10) 0.130(9) 0.089(6) -0.038(6) -0.017(7) 0.051(8)
C27_5 0.218(11) 0.107(8) 0.090(6) -0.032(6) -0.020(6) 0.018(8)
C28_5 0.225(11) 0.070(6) 0.083(5) -0.020(5) -0.018(6) 0.000(7)
C29_5 0.206(10) 0.071(6) 0.089(5) -0.021(5) 0.000(6) -0.009(7)
C30_5 0.242(14) 0.100(8) 0.093(6) -0.038(6) -0.018(7) -0.021(8)
C31_5 0.264(15) 0.106(8) 0.080(6) -0.033(6) -0.036(7) -0.046(7)
C32_5 0.264(15) 0.111(8) 0.095(6) -0.033(6) -0.052(8) -0.028(8)
C33_5 0.315(18) 0.137(10) 0.092(6) -0.022(7) -0.051(9) -0.047(10)
C34_5 0.313(18) 0.121(9) 0.094(6) -0.032(6) -0.069(9) -0.052(9)
C35_5 0.39(2) 0.160(13) 0.087(7) -0.021(8) -0.057(10) 0.008(12)
C36_5 0.299(19) 0.166(12) 0.108(7) -0.062(8) -0.063(10) 0.023(11)
C37_5 0.125(8) 0.125(6) 0.125(8) -0.066(6) -0.040(6) -0.002(6)
C38_5 0.124(8) 0.091(6) 0.124(7) -0.045(6) -0.046(6) -0.002(5)
C39_5 0.102(7) 0.095(5) 0.135(8) -0.053(6) -0.039(6) 0.004(5)
C40_5 0.140(9) 0.100(5) 0.108(7) -0.028(6) -0.031(6) -0.009(6)
C41_5 0.208(12) 0.117(6) 0.097(7) -0.044(6) -0.049(7) -0.034(7)
C42_5 0.148(9) 0.121(6) 0.096(6) -0.067(5) -0.023(6) -0.016(6)
O1_6 0.158(7) 0.210(9) 0.164(7) -0.102(7) -0.064(6) 0.058(7)
N1_6 0.082(5) 0.098(5) 0.081(4) -0.026(4) -0.010(4) 0.002(4)
C1_6 0.100(7) 0.118(7) 0.105(6) -0.031(6) -0.037(5) 0.018(5)
O2_6 0.208(9) 0.095(5) 0.149(6) -0.038(4) -0.006(6) 0.011(5)
N2_6 0.117(6) 0.111(6) 0.124(7) -0.037(5) -0.011(5) 0.006(5)
C2_6 0.130(9) 0.159(10) 0.129(8) -0.070(7) -0.067(7) 0.054(7)
O3_6 0.408(19) 0.257(13) 0.155(8) -0.042(9) -0.042(10) -0.207(14)
N3_6 0.139(6) 0.070(4) 0.090(5) -0.023(4) -0.044(4) 0.003(4)
C3_6 0.110(8) 0.172(10) 0.082(6) -0.040(6) -0.013(5) 0.016(6)
O4_6 0.244(10) 0.108(6) 0.137(6) -0.047(5) 0.051(6) -0.023(6)
N4_6 0.182(9) 0.087(5) 0.133(6) -0.021(5) -0.002(7) 0.017(5)
C4_6 0.093(6) 0.139(8) 0.082(5) -0.039(5) 0.008(5) 0.005(5)
O5_6 0.183(7) 0.089(5) 0.143(6) -0.035(4) 0.079(6) -0.003(5)
N5_6 0.098(5) 0.077(5) 0.124(5) -0.041(4) 0.027(4) 0.011(4)
C5_6 0.088(6) 0.104(6) 0.095(5) -0.030(5) -0.010(5) -0.003(5)
O6_6 0.197(8) 0.090(5) 0.227(8) -0.076(5) 0.125(7) -0.039(5)
N6_6 0.151(8) 0.092(6) 0.184(9) -0.047(6) 0.088(7) -0.009(5)
C6_6 0.118(8) 0.129(8) 0.107(8) -0.042(6) -0.007(6) 0.023(6)
C7_6 0.134(8) 0.099(7) 0.108(8) -0.023(5) 0.012(6) -0.003(6)
C8_6 0.127(7) 0.119(8) 0.111(8) -0.030(6) 0.017(6) 0.014(6)
C9_6 0.123(9) 0.102(8) 0.143(10) -0.033(6) 0.020(7) -0.009(7)
C10_6 0.166(10) 0.101(8) 0.134(9) -0.035(6) 0.010(8) -0.007(8)
C11_6 0.182(10) 0.105(8) 0.106(8) -0.019(6) -0.009(8) 0.019(7)
C12_6 0.142(9) 0.122(9) 0.123(9) -0.039(6) 0.007(7) -0.008(7)
C13_6 0.115(7) 0.089(5) 0.088(6) -0.032(4) -0.038(5) 0.017(5)
C14_6 0.121(8) 0.103(6) 0.085(6) -0.017(5) -0.019(5) 0.027(5)
C15_6 0.160(9) 0.087(6) 0.074(6) -0.022(5) -0.010(5) 0.036(5)
C16_6 0.172(10) 0.080(5) 0.080(6) -0.032(4) -0.006(5) 0.006(5)
C17_6 0.164(9) 0.091(5) 0.091(6) -0.032(5) -0.041(6) -0.017(6)
C18_6 0.244(14) 0.085(6) 0.106(7) -0.032(6) -0.015(8) -0.023(7)
C19_6 0.180(10) 0.098(7) 0.160(11) 0.003(8) 0.069(9) -0.008(7)
C20_6 0.181(11) 0.154(9) 0.274(18) -0.141(12) -0.089(11) 0.018(8)
C21_6 0.188(11) 0.191(13) 0.46(3) -0.198(18) -0.118(16) 0.007(9)
C22_6 0.236(12) 0.111(8) 0.143(10) -0.064(8) 0.073(11) -0.029(8)
C23_6 0.203(13) 0.119(8) 0.45(3) -0.110(15) 0.157(19) -0.038(8)
C24_6 0.180(10) 0.142(11) 0.53(4) -0.154(19) 0.163(18) -0.043(9)
C25_6 0.119(6) 0.065(5) 0.107(6) -0.032(5) 0.037(5) 0.004(5)
C26_6 0.112(7) 0.116(8) 0.120(7) -0.029(6) 0.024(6) 0.008(6)
C27_6 0.116(7) 0.098(7) 0.150(8) -0.011(6) 0.038(6) -0.009(6)
C28_6 0.131(7) 0.079(6) 0.131(7) -0.047(5) 0.045(6) -0.018(6)
C29_6 0.130(7) 0.079(6) 0.105(6) -0.027(5) 0.042(5) -0.018(6)
C30_6 0.159(9) 0.074(6) 0.140(8) -0.044(5) 0.064(7) -0.011(6)
C31_6 0.168(11) 0.088(7) 0.211(12) -0.042(7) 0.104(10) -0.010(7)
C32_6 0.141(9) 0.098(7) 0.171(10) -0.047(7) 0.048(7) 0.002(6)
C33_6 0.126(9) 0.106(8) 0.202(11) -0.058(7) 0.068(8) -0.003(7)
C34_6 0.200(13) 0.103(8) 0.196(11) -0.067(7) 0.100(10) -0.010(8)
C35_6 0.184(12) 0.088(7) 0.193(12) -0.046(8) 0.100(9) -0.013(7)
C36_6 0.186(13) 0.098(8) 0.219(13) -0.023(8) 0.117(11) -0.004(8)
C37_6 0.157(11) 0.097(7) 0.152(7) -0.045(6) 0.024(8) -0.014(7)
C38_6 0.149(10) 0.088(7) 0.129(6) -0.034(6) 0.018(7) -0.004(7)
C39_6 0.172(11) 0.109(8) 0.133(7) -0.037(6) 0.049(8) -0.013(7)
C40_6 0.213(14) 0.095(7) 0.153(10) -0.044(7) 0.056(9) -0.012(7)
C41_6 0.141(10) 0.092(7) 0.173(9) -0.049(7) 0.059(8) -0.006(6)
C42_6 0.141(10) 0.106(7) 0.173(8) -0.057(7) 0.034(8) -0.005(7)
O1_7 0.118(5) 0.103(5) 0.131(5) -0.017(4) -0.048(4) -0.011(4)
N1_7 0.075(4) 0.079(4) 0.087(4) -0.032(4) -0.021(3) -0.001(3)
C1_7 0.089(6) 0.087(5) 0.094(6) -0.031(4) -0.017(5) 0.001(4)
O2_7 0.127(5) 0.138(5) 0.103(4) -0.053(4) -0.048(4) 0.040(4)
N2_7 0.100(5) 0.093(5) 0.097(4) -0.023(4) -0.031(4) 0.014(4)
C2_7 0.100(6) 0.083(5) 0.099(6) -0.025(5) -0.021(5) 0.001(5)
O3_7 0.252(11) 0.125(6) 0.102(5) -0.045(5) 0.052(6) 0.009(6)
N3_7 0.186(9) 0.080(5) 0.084(5) -0.036(4) 0.017(5) 0.005(5)
C3_7 0.113(7) 0.080(5) 0.107(7) -0.019(5) -0.037(5) 0.014(5)
O4_7 0.175(7) 0.262(10) 0.082(4) -0.080(5) -0.054(4) 0.135(7)
N4_7 0.192(9) 0.150(8) 0.085(5) -0.059(5) 0.000(5) 0.038(7)
C4_7 0.104(6) 0.086(5) 0.100(6) -0.012(5) -0.042(5) 0.005(5)
O5_7 0.068(4) 0.144(6) 0.132(5) -0.073(5) -0.013(3) 0.006(4)
N5_7 0.061(4) 0.079(4) 0.077(4) -0.007(4) -0.002(3) 0.014(3)
C5_7 0.098(6) 0.076(5) 0.111(6) -0.031(5) -0.039(5) 0.006(5)
O6_7 0.060(3) 0.155(5) 0.079(3) -0.044(4) -0.015(3) 0.021(3)
N6_7 0.061(3) 0.110(5) 0.103(5) -0.042(4) -0.003(4) 0.003(3)
C6_7 0.104(7) 0.091(6) 0.104(6) -0.029(5) -0.033(5) 0.015(5)
C7_7 0.099(6) 0.095(6) 0.107(6) -0.026(5) -0.036(5) 0.017(5)
C8_7 0.112(7) 0.085(6) 0.100(6) -0.016(5) -0.033(5) 0.015(5)
C9_7 0.121(7) 0.112(7) 0.110(6) -0.044(6) -0.041(6) 0.027(6)
C10_7 0.126(7) 0.119(7) 0.094(6) -0.041(5) -0.042(5) 0.031(5)
C11_7 0.089(6) 0.132(8) 0.107(6) -0.034(5) -0.032(5) 0.019(5)
C12_7 0.090(6) 0.106(6) 0.095(6) -0.038(5) -0.029(5) 0.015(5)
C13_7 0.201(11) 0.068(5) 0.085(6) -0.018(4) -0.001(6) -0.008(6)
C14_7 0.198(11) 0.077(6) 0.092(6) -0.036(5) 0.022(7) -0.010(7)
C15_7 0.233(13) 0.088(6) 0.081(5) -0.036(5) 0.003(7) 0.012(7)
C16_7 0.214(13) 0.087(6) 0.092(6) -0.034(5) 0.007(7) 0.015(7)
C17_7 0.241(14) 0.086(6) 0.084(6) -0.033(5) 0.029(7) -0.004(8)
C18_7 0.193(12) 0.115(8) 0.098(7) -0.048(6) 0.022(7) 0.042(7)
C19_7 0.201(11) 0.141(10) 0.072(6) -0.032(6) -0.027(6) 0.073(8)
C20_7 0.205(12) 0.170(11) 0.094(7) -0.065(8) -0.030(7) 0.080(9)
C21_7 0.178(10) 0.195(13) 0.096(7) -0.071(8) -0.046(6) 0.082(9)
C22_7 0.171(10) 0.204(13) 0.080(6) -0.060(7) -0.039(6) 0.105(9)
C23_7 0.206(14) 0.274(18) 0.126(10) -0.121(12) 0.008(9) 0.035(12)
C24_7 0.230(14) 0.265(19) 0.085(8) -0.083(10) 0.005(8) 0.018(12)
C25_7 0.065(5) 0.092(5) 0.089(6) -0.015(5) -0.004(4) 0.015(4)
C26_7 0.074(5) 0.094(6) 0.109(7) -0.030(5) 0.001(5) 0.006(4)
C27_7 0.059(4) 0.096(5) 0.098(6) -0.030(5) -0.007(4) 0.011(4)
C28_7 0.054(4) 0.108(5) 0.088(5) -0.030(5) -0.008(4) 0.012(4)
C29_7 0.064(4) 0.089(5) 0.077(5) -0.016(4) -0.010(4) 0.011(4)
C30_7 0.070(5) 0.105(6) 0.085(6) -0.029(5) 0.000(4) 0.006(4)
C31_7 0.055(4) 0.123(7) 0.074(5) -0.031(5) -0.007(4) 0.009(4)
C32_7 0.066(4) 0.118(7) 0.095(6) -0.040(5) -0.004(4) 0.008(4)
C33_7 0.064(4) 0.119(7) 0.088(6) -0.032(5) -0.003(4) 0.005(5)
C34_7 0.058(4) 0.127(7) 0.064(5) -0.027(4) -0.006(4) 0.010(4)
C35_7 0.077(5) 0.146(8) 0.093(6) -0.059(6) -0.013(5) 0.009(5)
C36_7 0.061(4) 0.133(7) 0.107(7) -0.051(6) -0.014(4) 0.012(5)
C37_7 0.085(6) 0.128(7) 0.078(5) -0.035(5) -0.016(4) 0.026(5)
C38_7 0.108(7) 0.194(10) 0.081(5) -0.062(7) -0.028(5) 0.065(7)
C39_7 0.094(6) 0.186(10) 0.078(5) -0.052(6) -0.031(5) 0.058(7)
C40_7 0.072(5) 0.154(8) 0.074(5) -0.040(5) -0.010(4) 0.037(6)
C41_7 0.058(5) 0.147(8) 0.082(5) -0.049(5) -0.015(4) 0.021(5)
C42_7 0.082(6) 0.124(7) 0.083(5) -0.042(5) -0.029(5) 0.018(5)
O1_8 0.273(17) 0.377(18) 0.40(2) -0.256(17) 0.027(15) 0.094(15)
N1_8 0.091(6) 0.261(11) 0.187(9) -0.165(9) -0.096(6) 0.108(7)
O2_8 0.141(7) 0.288(11) 0.198(8) -0.186(8) -0.075(6) 0.080(7)
O3_8 0.274(15) 0.43(2) 0.240(13) -0.176(14) -0.121(11) 0.123(15)
O1_9 0.123(5) 0.148(6) 0.149(6) -0.091(5) -0.027(4) -0.015(4)
N1_9 0.099(6) 0.148(7) 0.116(6) -0.077(6) -0.025(5) 0.007(5)
O2_9 0.092(4) 0.106(4) 0.097(4) -0.052(4) -0.020(3) 0.000(3)
O3_9 0.109(6) 0.380(15) 0.143(6) -0.153(9) 0.004(5) -0.050(7)
O1_10 0.320(14) 0.138(7) 0.142(9) -0.062(6) -0.121(10) 0.067(8)
N1_10 0.298(17) 0.202(14) 0.158(12) -0.096(14) -0.068(13) 0.083(11)
O2_10 0.317(14) 0.158(9) 0.186(10) -0.053(9) -0.074(10) 0.070(9)
O3_10 0.332(15) 0.257(13) 0.243(13) -0.160(11) -0.134(12) 0.144(12)
O1_11 0.097(4) 0.111(4) 0.132(5) -0.054(4) -0.019(4) 0.022(4)
N1_11 0.088(5) 0.114(6) 0.145(7) -0.061(6) -0.007(5) 0.009(5)
O2_11 0.151(7) 0.117(6) 0.272(11) -0.084(7) 0.075(7) -0.034(5)
O3_11 0.096(4) 0.100(4) 0.110(4) -0.034(4) -0.025(3) 0.023(4)
S1_12 0.148(3) 0.213(5) 0.242(5) -0.121(4) -0.009(3) -0.013(3)
O1_12 0.107(5) 0.161(7) 0.168(7) -0.081(6) 0.011(5) -0.020(5)
C1_12 0.265(19) 0.151(13) 0.200(15) -0.048(11) 0.006(14) -0.037(12)
C2_12 0.180(13) 0.199(14) 0.144(11) -0.047(10) -0.020(9) 0.022(10)
S1_13 0.145(3) 0.167(3) 0.176(4) 0.014(3) -0.062(3) -0.042(3)
O1_13 0.121(5) 0.148(6) 0.144(6) -0.022(5) -0.036(5) -0.044(5)
C1_13 0.137(9) 0.186(13) 0.190(12) -0.015(11) -0.055(9) -0.048(9)
C2_13 0.177(14) 0.33(2) 0.164(13) -0.006(15) -0.050(10) 0.024(15)
S1_14 0.181(4) 0.153(3) 0.154(3) -0.086(3) -0.035(3) -0.002(3)
O1_14 0.211(8) 0.147(7) 0.161(7) -0.091(6) -0.069(6) 0.015(6)
C1_14 0.209(14) 0.254(17) 0.208(14) -0.149(14) -0.071(11) 0.015(13)
C2_14 0.216(14) 0.194(13) 0.146(11) -0.089(10) -0.060(9) 0.013(12)
S1_15 0.114(2) 0.104(2) 0.209(4) -0.033(2) -0.030(2) 0.0057(18)
O1_15 0.115(5) 0.120(5) 0.188(7) -0.036(5) -0.027(5) -0.023(5)
C1_15 0.080(7) 0.172(12) 0.225(14) -0.067(11) -0.020(8) -0.010(7)
C2_15 0.104(8) 0.123(9) 0.31(2) -0.069(11) -0.042(10) 0.010(7)
S1_16 0.296(7) 0.242(6) 0.184(5) -0.097(4) -0.041(5) 0.009(6)
O1_16 0.195(8) 0.194(8) 0.084(5) -0.056(5) -0.030(5) 0.054(7)
C1_16 0.32(2) 0.209(16) 0.185(14) -0.074(13) -0.072(15) -0.083(16)
C2_16 0.252(16) 0.234(18) 0.275(19) -0.153(16) -0.122(14) 0.154(15)
S1_17 0.412(9) 0.125(3) 0.187(4) 0.018(3) 0.169(5) 0.039(4)
O1_17 0.243(10) 0.088(5) 0.136(6) -0.017(4) 0.066(6) -0.042(6)
C1_17 0.35(2) 0.184(15) 0.145(12) -0.042(12) 0.047(14) -0.054(14)
C2_17 0.42(3) 0.128(12) 0.150(12) -0.016(9) 0.078(16) -0.031(14)
O1_18 0.158(7) 0.173(8) 0.127(6) -0.028(6) 0.003(5) -0.035(6)
N1_18 0.124(8) 0.172(10) 0.105(6) -0.005(6) -0.023(6) -0.007(6)
O2_18 0.177(9) 0.188(9) 0.120(6) -0.031(6) -0.019(6) -0.004(7)
O3_18 0.122(6) 0.196(8) 0.109(5) -0.030(5) -0.010(4) 0.013(6)

loop_
_atom_type_symbol
_atom_type_description
_atom_type_scat_dispersion_real
_atom_type_scat_dispersion_imag
_atom_type_scat_source
C C 0.0047 0.0022 'International Tables Vol C Tables 4.2.6.8 and 6.1.1.4'
H H 0.0000 0.0000 'International Tables Vol C Tables 4.2.6.8 and 6.1.1.4'
N N 0.0089 0.0045 'International Tables Vol C Tables 4.2.6.8 and 6.1.1.4'
O O 0.0150 0.0081 'International Tables Vol C Tables 4.2.6.8 and 6.1.1.4'
Pd Pd -0.7364 1.2670 'International Tables Vol C Tables 4.2.6.8 and 6.1.1.4'
S S 0.1523 0.1593 'International Tables Vol C Tables 4.2.6.8 and 6.1.1.4'

loop_
_geom_angle_atom_site_label_1
_geom_angle_atom_site_label_2
_geom_angle_atom_site_label_3
_geom_angle
_geom_angle_site_symmetry_1
_geom_angle_site_symmetry_3
N1_4 Pd1_1 N5_7 90.1(3) . .
N1_4 Pd1_1 N1_6 178.2(3) . .
N5_7 Pd1_1 N1_6 90.9(3) . .
N1_4 Pd1_1 N3_5 90.0(2) . .
N5_7 Pd1_1 N3_5 175.2(3) . .
N1_6 Pd1_1 N3_5 88.8(3) . .
N1_5 Pd2_2 N1_7 90.3(3) 2_656 .
N1_5 Pd2_2 N3_6_$1 91.6(3) 2_656 2_656
N1_7 Pd2_2 N3_6_$1 177.9(3) . 2_656
N1_5 Pd2_2 N3_4 177.8(3) 2_656 .
N1_7 Pd2_2 N3_4 90.7(2) . .
N3_6 Pd2_2 N3_4 87.4(3) 2_656 .
N3_7 Pd3_3 N5_5_$1 89.5(3) . 2_656
N3_7 Pd3_3 N5_6 90.1(3) . .
N5_5 Pd3_3 N5_6 176.2(3) 2_656 .
N3_7 Pd3_3 N5_4_$1 175.5(3) . 2_656
N5_5 Pd3_3 N5_4_$1 89.9(3) 2_656 2_656
N5_6 Pd3_3 N5_4_$1 90.3(3) . 2_656
C5_4 N1_4 C1_4 117.4(7) . .
C5_4 N1_4 Pd1_1 121.6(6) . .
C1_4 N1_4 Pd1_1 120.9(5) . .
N1_4 C1_4 C2_4 124.0(7) . .
N1_4 C1_4 H1_4 118.0 . .
C2_4 C1_4 H1_4 118.0 . .
C10_4 O2_4 C37_4 116.8(8) . .
C6_4 N2_4 C7_4 130.0(10) . .
C6_4 N2_4 H2N_4 115.0 . .
C7_4 N2_4 H2N_4 115.0 . .
C1_4 C2_4 C3_4 118.6(8) . .
C1_4 C2_4 H2_4 120.7 . .
C3_4 C2_4 H2_4 120.7 . .
C13_4 N3_4 C17_4 117.3(7) . .
C13_4 N3_4 Pd2_2 124.2(5) . .
C17_4 N3_4 Pd2_2 118.5(5) . .
C4_4 C3_4 C2_4 117.6(7) . .
C4_4 C3_4 H3_4 121.2 . .
C2_4 C3_4 H3_4 121.2 . .
C39_4 O4_4 C22_4 113.5(10) . .
C18_4 N4_4 C19_4 128.2(7) . .
C18_4 N4_4 H4_4 115.9 . .
C19_4 N4_4 H4_4 115.9 . .
C3_4 C4_4 C5_4 118.8(6) . .
C3_4 C4_4 C6_4 125.7(7) . .
C5_4 C4_4 C6_4 115.4(7) . .
C25_4 N5_4 C29_4 119.4(6) . .
C25_4 N5_4 Pd3_3_$1 123.7(5) . 2_656
C29_4 N5_4 Pd3_3_$1 116.9(5) . 2_656
N1_4 C5_4 C4_4 123.6(7) . .
N1_4 C5_4 H5_4 118.2 . .
C4_4 C5_4 H5_4 118.2 . .
C41_4 O6_4 C34_4 121.1(7) . .
C30_4 N6_4 C31_4 127.0(7) . .
C30_4 N6_4 H6_4 116.5 . .
C31_4 N6_4 H6_4 116.5 . .
O1_4 C6_4 N2_4 123.8(8) . .
O1_4 C6_4 C4_4 119.1(8) . .
N2_4 C6_4 C4_4 117.2(8) . .
C12_4 C7_4 N2_4 123.1(10) . .
C12_4 C7_4 C8_4 118.8(8) . .
N2_4 C7_4 C8_4 118.0(10) . .
C7_4 C8_4 C9_4 122.5(9) . .
C7_4 C8_4 H8_4 118.8 . .
C9_4 C8_4 H8_4 118.8 . .
C8_4 C9_4 C10_4 117.5(9) . .
C8_4 C9_4 H9_4 121.3 . .
C10_4 C9_4 H9_4 121.3 . .
C11_4 C10_4 O2_4 119.5(12) . .
C11_4 C10_4 C9_4 120.4(8) . .
O2_4 C10_4 C9_4 120.1(11) . .
C10_4 C11_4 C12_4 120.3(9) . .
C10_4 C11_4 H11_4 119.9 . .
C12_4 C11_4 H11_4 119.8 . .
C7_4 C12_4 C11_4 120.5(9) . .
C7_4 C12_4 H12_4 119.7 . .
C11_4 C12_4 H12_4 119.7 . .
N3_4 C13_4 C14_4 124.9(7) . .
N3_4 C13_4 H13_4 117.6 . .
C14_4 C13_4 H13_4 117.6 . .
C15_4 C14_4 C13_4 115.5(8) . .
C15_4 C14_4 H14_4 122.2 . .
C13_4 C14_4 H14_4 122.2 . .
C14_4 C15_4 C16_4 121.9(7) . .
C14_4 C15_4 H15_4 119.1 . .
C16_4 C15_4 H15_4 119.1 . .
C15_4 C16_4 C17_4 116.6(6) . .
C15_4 C16_4 C18_4 123.3(7) . .
C17_4 C16_4 C18_4 120.1(7) . .
N3_4 C17_4 C16_4 123.7(7) . .
N3_4 C17_4 H17_4 118.1 . .
C16_4 C17_4 H17_4 118.1 . .
O3_4 C18_4 N4_4 124.8(7) . .
O3_4 C18_4 C16_4 120.8(7) . .
N4_4 C18_4 C16_4 114.2(7) . .
C24_4 C19_4 C20_4 119.6(7) . .
C24_4 C19_4 N4_4 123.3(7) . .
C20_4 C19_4 N4_4 117.0(8) . .
C21_4 C20_4 C19_4 121.2(8) . .
C21_4 C20_4 H20_4 119.4 . .
C19_4 C20_4 H20_4 119.4 . .
C20_4 C21_4 C22_4 117.5(8) . .
C20_4 C21_4 H21_4 121.2 . .
C22_4 C21_4 H21_4 121.2 . .
C23_4 C22_4 C21_4 122.7(8) . .
C23_4 C22_4 O4_4 118.4(10) . .
C21_4 C22_4 O4_4 118.9(9) . .
C22_4 C23_4 C24_4 118.9(8) . .
C22_4 C23_4 H23_4 120.6 . .
C24_4 C23_4 H23_4 120.6 . .
C19_4 C24_4 C23_4 120.0(8) . .
C19_4 C24_4 H24_4 120.0 . .
C23_4 C24_4 H24_4 120.0 . .
N5_4 C25_4 C26_4 122.0(7) . .
N5_4 C25_4 H25_4 119.0 . .
C26_4 C25_4 H25_4 119.0 . .
C25_4 C26_4 C27_4 120.0(7) . .
C25_4 C26_4 H26_4 120.0 . .
C27_4 C26_4 H26_4 120.0 . .
C26_4 C27_4 C28_4 117.4(7) . .
C26_4 C27_4 H27_4 121.3 . .
C28_4 C27_4 H27_4 121.3 . .
C29_4 C28_4 C27_4 118.8(6) . .
C29_4 C28_4 C30_4 116.2(6) . .
C27_4 C28_4 C30_4 124.9(6) . .
N5_4 C29_4 C28_4 122.4(7) . .
N5_4 C29_4 H29_4 118.8 . .
C28_4 C29_4 H29_4 118.8 . .
O5_4 C30_4 N6_4 124.2(7) . .
O5_4 C30_4 C28_4 119.0(7) . .
N6_4 C30_4 C28_4 116.8(7) . .
C36_4 C31_4 C32_4 120.1(6) . .
C36_4 C31_4 N6_4 121.5(7) . .
C32_4 C31_4 N6_4 118.3(7) . .
C31_4 C32_4 C33_4 120.5(7) . .
C31_4 C32_4 H32_4 119.8 . .
C33_4 C32_4 H32_4 119.8 . .
C34_4 C33_4 C32_4 118.9(7) . .
C34_4 C33_4 H33_4 120.5 . .
C32_4 C33_4 H33_4 120.5 . .
C33_4 C34_4 C35_4 122.2(7) . .
C33_4 C34_4 O6_4 121.2(8) . .
C35_4 C34_4 O6_4 116.4(8) . .
C34_4 C35_4 C36_4 118.2(8) . .
C34_4 C35_4 H35_4 120.9 . .
C36_4 C35_4 H35_4 120.9 . .
C31_4 C36_4 C35_4 120.0(7) . .
C31_4 C36_4 H36_4 120.0 . .
C35_4 C36_4 H36_4 120.0 . .
C42_4 C37_4 O2_4 118.5(11) . .
C42_4 C37_4 C38_4 121.9(9) . .
O2_4 C37_4 C38_4 119.5(11) . .
C39_4 C38_4 C37_4 119.1(9) . .
C39_4 C38_4 H38_4 120.5 . .
C37_4 C38_4 H38_4 120.5 . .
C38_4 C39_4 O4_4 122.8(10) . .
C38_4 C39_4 C40_4 120.4(9) . .
O4_4 C39_4 C40_4 116.7(10) . .
C41_4 C40_4 C39_4 118.3(9) . .
C41_4 C40_4 H40_4 120.8 . .
C39_4 C40_4 H40_4 120.8 . .
C40_4 C41_4 O6_4 122.6(9) . .
C40_4 C41_4 C42_4 123.3(9) . .
O6_4 C41_4 C42_4 114.0(10) . .
C37_4 C42_4 C41_4 117.0(9) . .
C37_4 C42_4 H42_4 121.5 . .
C41_4 C42_4 H42_4 121.5 . .
C5_5 N1_5 C1_5 117.3(7) . .
C5_5 N1_5 Pd2_2_$1 118.3(5) . 2_656
C1_5 N1_5 Pd2_2_$1 124.4(5) . 2_656
N1_5 C1_5 C2_5 122.8(7) . .
N1_5 C1_5 H1_5 118.6 . .
C2_5 C1_5 H1_5 118.6 . .
C10_5 O2_5 C37_5 114.4(7) . .
C6_5 N2_5 C7_5 126.0(7) . .
C6_5 N2_5 H2N_5 117.0 . .
C7_5 N2_5 H2N_5 117.0 . .
C3_5 C2_5 C1_5 119.3(7) . .
C3_5 C2_5 H2_5 120.4 . .
C1_5 C2_5 H2_5 120.4 . .
C17_5 N3_5 C13_5 119.4(6) . .
C17_5 N3_5 Pd1_1 118.7(5) . .
C13_5 N3_5 Pd1_1 121.9(5) . .
C2_5 C3_5 C4_5 119.1(7) . .
C2_5 C3_5 H3_5 120.4 . .
C4_5 C3_5 H3_5 120.4 . .
C39_5 O4_5 C22_5 117.5(6) . .
C18_5 N4_5 C19_5 129.2(7) . .
C18_5 N4_5 H4_5 115.4 . .
C19_5 N4_5 H4_5 115.4 . .
C5_5 C4_5 C3_5 117.6(6) . .
C5_5 C4_5 C6_5 115.7(7) . .
C3_5 C4_5 C6_5 126.6(7) . .
C25_5 N5_5 C29_5 119.5(8) . .
C25_5 N5_5 Pd3_3_$1 122.4(6) . 2_656
C29_5 N5_5 Pd3_3_$1 118.1(6) . 2_656
N1_5 C5_5 C4_5 123.9(7) . .
N1_5 C5_5 H5_5 118.1 . .
C4_5 C5_5 H5_5 118.1 . .
C41_5 O6_5 C34_5 117.8(7) . .
C30_5 N6_5 C31_5 127.1(9) . .
C30_5 N6_5 H6_5 116.4 . .
C31_5 N6_5 H6_5 116.4 . .
O1_5 C6_5 N2_5 125.7(7) . .
O1_5 C6_5 C4_5 117.2(7) . .
N2_5 C6_5 C4_5 117.1(7) . .
C8_5 C7_5 C12_5 119.6(6) . .
C8_5 C7_5 N2_5 117.1(7) . .
C12_5 C7_5 N2_5 123.3(7) . .
C7_5 C8_5 C9_5 120.8(7) . .
C7_5 C8_5 H8_5 119.6 . .
C9_5 C8_5 H8_5 119.6 . .
C10_5 C9_5 C8_5 118.8(8) . .
C10_5 C9_5 H9_5 120.6 . .
C8_5 C9_5 H9_5 120.6 . .
C9_5 C10_5 C11_5 121.0(7) . .
C9_5 C10_5 O2_5 117.1(8) . .
C11_5 C10_5 O2_5 121.7(7) . .
C12_5 C11_5 C10_5 119.4(7) . .
C12_5 C11_5 H11_5 120.3 . .
C10_5 C11_5 H11_5 120.3 . .
C11_5 C12_5 C7_5 120.2(7) . .
C11_5 C12_5 H12_5 119.9 . .
C7_5 C12_5 H12_5 119.9 . .
N3_5 C13_5 C14_5 122.0(7) . .
N3_5 C13_5 H13_5 119.0 . .
C14_5 C13_5 H13_5 119.0 . .
C13_5 C14_5 C15_5 118.6(6) . .
C13_5 C14_5 H14_5 120.7 . .
C15_5 C14_5 H14_5 120.7 . .
C16_5 C15_5 C14_5 118.7(6) . .
C16_5 C15_5 H15_5 120.7 . .
C14_5 C15_5 H15_5 120.7 . .
C17_5 C16_5 C15_5 119.3(6) . .
C17_5 C16_5 C18_5 116.0(6) . .
C15_5 C16_5 C18_5 124.7(6) . .
N3_5 C17_5 C16_5 121.9(6) . .
N3_5 C17_5 H17_5 119.1 . .
C16_5 C17_5 H17_5 119.1 . .
O3_5 C18_5 N4_5 123.5(7) . .
O3_5 C18_5 C16_5 121.8(7) . .
N4_5 C18_5 C16_5 114.6(7) . .
C20_5 C19_5 C24_5 120.1(6) . .
C20_5 C19_5 N4_5 123.1(7) . .
C24_5 C19_5 N4_5 116.6(7) . .
C19_5 C20_5 C21_5 120.7(7) . .
C19_5 C20_5 H20_5 119.6 . .
C21_5 C20_5 H20_5 119.6 . .
C22_5 C21_5 C20_5 117.9(8) . .
C22_5 C21_5 H21_5 121.1 . .
C20_5 C21_5 H21_5 121.1 . .
C23_5 C22_5 C21_5 122.7(7) . .
C23_5 C22_5 O4_5 118.9(8) . .
C21_5 C22_5 O4_5 118.4(8) . .
C22_5 C23_5 C24_5 119.6(8) . .
C22_5 C23_5 H23_5 120.2 . .
C24_5 C23_5 H23_5 120.2 . .
C23_5 C24_5 C19_5 119.0(7) . .
C23_5 C24_5 H24_5 120.5 . .
C19_5 C24_5 H24_5 120.5 . .
N5_5 C25_5 C26_5 123.7(8) . .
N5_5 C25_5 H25_5 118.1 . .
C26_5 C25_5 H25_5 118.1 . .
C25_5 C26_5 C27_5 116.9(8) . .
C25_5 C26_5 H26_5 121.5 . .
C27_5 C26_5 H26_5 121.5 . .
C28_5 C27_5 C26_5 120.0(8) . .
C28_5 C27_5 H27_5 120.0 . .
C26_5 C27_5 H27_5 120.0 . .
C29_5 C28_5 C27_5 117.8(7) . .
C29_5 C28_5 C30_5 116.4(8) . .
C27_5 C28_5 C30_5 125.8(8) . .
N5_5 C29_5 C28_5 122.0(8) . .
N5_5 C29_5 H29_5 119.0 . .
C28_5 C29_5 H29_5 119.0 . .
O5_5 C30_5 N6_5 123.8(9) . .
O5_5 C30_5 C28_5 121.8(9) . .
N6_5 C30_5 C28_5 114.4(8) . .
C32_5 C31_5 C36_5 120.6(7) . .
C32_5 C31_5 N6_5 117.7(9) . .
C36_5 C31_5 N6_5 121.6(9) . .
C31_5 C32_5 C33_5 119.7(8) . .
C31_5 C32_5 H32_5 120.1 . .
C33_5 C32_5 H32_5 120.1 . .
C34_5 C33_5 C32_5 119.1(9) . .
C34_5 C33_5 H33_5 120.5 . .
C32_5 C33_5 H33_5 120.5 . .
C33_5 C34_5 C35_5 122.2(8) . .
C33_5 C34_5 O6_5 120.4(10) . .
C35_5 C34_5 O6_5 117.3(10) . .
C34_5 C35_5 C36_5 118.1(9) . .
C34_5 C35_5 H35_5 121.0 . .
C36_5 C35_5 H35_5 121.0 . .
C31_5 C36_5 C35_5 120.2(8) . .
C31_5 C36_5 H36_5 119.9 . .
C35_5 C36_5 H36_5 119.9 . .
C42_5 C37_5 C38_5 121.3(7) . .
C42_5 C37_5 O2_5 122.7(7) . .
C38_5 C37_5 O2_5 116.0(7) . .
C39_5 C38_5 C37_5 118.3(7) . .
C39_5 C38_5 H38_5 120.9 . .
C37_5 C38_5 H38_5 120.9 . .
C38_5 C39_5 O4_5 122.6(7) . .
C38_5 C39_5 C40_5 122.5(7) . .
O4_5 C39_5 C40_5 114.9(7) . .
C39_5 C40_5 C41_5 118.0(7) . .
C39_5 C40_5 H40_5 121.0 . .
C41_5 C40_5 H40_5 121.0 . .
C40_5 C41_5 C42_5 121.2(7) . .
C40_5 C41_5 O6_5 122.0(8) . .
C42_5 C41_5 O6_5 116.7(8) . .
C37_5 C42_5 C41_5 118.7(7) . .
C37_5 C42_5 H42_5 120.6 . .
C41_5 C42_5 H42_5 120.6 . .
C5_6 N1_6 C1_6 117.9(7) . .
C5_6 N1_6 Pd1_1 119.6(5) . .
C1_6 N1_6 Pd1_1 122.4(6) . .
N1_6 C1_6 C2_6 122.7(8) . .
N1_6 C1_6 H1_6 118.7 . .
C2_6 C1_6 H1_6 118.7 . .
C37_6 O2_6 C10_6 117.8(8) . .
C6_6 N2_6 C7_6 127.3(8) . .
C6_6 N2_6 H2N_6 116.3 . .
C7_6 N2_6 H2N_6 116.3 . .
C1_6 C2_6 C3_6 117.9(7) . .
C1_6 C2_6 H2_6 121.0 . .
C3_6 C2_6 H2_6 121.0 . .
C13_6 N3_6 C17_6 118.5(6) . .
C13_6 N3_6 Pd2_2_$1 121.2(5) . 2_656
C17_6 N3_6 Pd2_2_$1 120.1(5) . 2_656
C4_6 C3_6 C2_6 120.7(7) . .
C4_6 C3_6 H3_6 119.7 . .
C2_6 C3_6 H3_6 119.7 . .
C22_6 O4_6 C39_6 116.0(8) . .
C18_6 N4_6 C19_6 125.9(9) . .
C18_6 N4_6 H4_6 117.1 . .
C19_6 N4_6 H4_6 117.1 . .
C5_6 C4_6 C3_6 115.8(7) . .
C5_6 C4_6 C6_6 118.4(7) . .
C3_6 C4_6 C6_6 125.7(7) . .
C25_6 N5_6 C29_6 117.9(7) . .
C25_6 N5_6 Pd3_3 125.8(6) . .
C29_6 N5_6 Pd3_3 116.3(6) . .
N1_6 C5_6 C4_6 125.0(7) . .
N1_6 C5_6 H5_6 117.5 . .
C4_6 C5_6 H5_6 117.5 . .
C41_6 O6_6 C34_6 115.7(7) . .
C30_6 N6_6 C31_6 128.5(8) . .
C30_6 N6_6 H6_6 115.8 . .
C31_6 N6_6 H6_6 115.8 . .
O1_6 C6_6 N2_6 121.3(9) . .
O1_6 C6_6 C4_6 122.8(9) . .
N2_6 C6_6 C4_6 115.9(8) . .
C12_6 C7_6 C8_6 121.8(8) . .
C12_6 C7_6 N2_6 116.0(9) . .
C8_6 C7_6 N2_6 122.2(9) . .
C7_6 C8_6 C9_6 118.5(8) . .
C7_6 C8_6 H8_6 120.8 . .
C9_6 C8_6 H8_6 120.8 . .
C10_6 C9_6 C8_6 119.0(8) . .
C10_6 C9_6 H9_6 120.5 . .
C8_6 C9_6 H9_6 120.5 . .
C9_6 C10_6 C11_6 122.7(8) . .
C9_6 C10_6 O2_6 122.5(10) . .
C11_6 C10_6 O2_6 114.8(10) . .
C10_6 C11_6 C12_6 119.3(9) . .
C10_6 C11_6 H11_6 120.4 . .
C12_6 C11_6 H11_6 120.4 . .
C7_6 C12_6 C11_6 118.7(8) . .
C7_6 C12_6 H12_6 120.7 . .
C11_6 C12_6 H12_6 120.6 . .
N3_6 C13_6 C14_6 122.4(7) . .
N3_6 C13_6 H13_6 118.8 . .
C14_6 C13_6 H13_6 118.8 . .
C15_6 C14_6 C13_6 118.0(7) . .
C15_6 C14_6 H14_6 121.0 . .
C13_6 C14_6 H14_6 121.0 . .
C16_6 C15_6 C14_6 120.6(7) . .
C16_6 C15_6 H15_6 119.7 . .
C14_6 C15_6 H15_6 119.7 . .
C15_6 C16_6 C17_6 118.3(6) . .
C15_6 C16_6 C18_6 122.2(8) . .
C17_6 C16_6 C18_6 119.5(7) . .
N3_6 C17_6 C16_6 122.2(7) . .
N3_6 C17_6 H17_6 118.9 . .
C16_6 C17_6 H17_6 118.9 . .
O3_6 C18_6 N4_6 119.7(9) . .
O3_6 C18_6 C16_6 119.3(8) . .
N4_6 C18_6 C16_6 121.0(8) . .
C20_6 C19_6 C24_6 117.8(8) . .
C20_6 C19_6 N4_6 121.1(9) . .
C24_6 C19_6 N4_6 121.1(9) . .
C19_6 C20_6 C21_6 119.6(9) . .
C19_6 C20_6 H20_6 120.2 . .
C21_6 C20_6 H20_6 120.2 . .
C22_6 C21_6 C20_6 120.6(9) . .
C22_6 C21_6 H21_6 119.7 . .
C20_6 C21_6 H21_6 119.7 . .
C21_6 C22_6 O4_6 120.2(10) . .
C21_6 C22_6 C23_6 120.6(8) . .
O4_6 C22_6 C23_6 119.0(11) . .
C24_6 C23_6 C22_6 117.2(9) . .
C24_6 C23_6 H23_6 121.4 . .
C22_6 C23_6 H23_6 121.4 . .
C23_6 C24_6 C19_6 121.7(9) . .
C23_6 C24_6 H24_6 119.1 . .
C19_6 C24_6 H24_6 119.1 . .
N5_6 C25_6 C26_6 123.1(7) . .
N5_6 C25_6 H25_6 118.4 . .
C26_6 C25_6 H25_6 118.4 . .
C25_6 C26_6 C27_6 119.3(8) . .
C25_6 C26_6 H26_6 120.4 . .
C27_6 C26_6 H26_6 120.4 . .
C28_6 C27_6 C26_6 117.6(7) . .
C28_6 C27_6 H27_6 121.2 . .
C26_6 C27_6 H27_6 121.2 . .
C29_6 C28_6 C27_6 118.6(6) . .
C29_6 C28_6 C30_6 114.6(7) . .
C27_6 C28_6 C30_6 126.7(8) . .
N5_6 C29_6 C28_6 123.4(7) . .
N5_6 C29_6 H29_6 118.3 . .
C28_6 C29_6 H29_6 118.3 . .
O5_6 C30_6 N6_6 124.6(8) . .
O5_6 C30_6 C28_6 118.4(8) . .
N6_6 C30_6 C28_6 117.0(8) . .
C32_6 C31_6 C36_6 120.7(7) . .
C32_6 C31_6 N6_6 118.1(8) . .
C36_6 C31_6 N6_6 121.2(8) . .
C33_6 C32_6 C31_6 120.2(8) . .
C33_6 C32_6 H32_6 119.9 . .
C31_6 C32_6 H32_6 119.9 . .
C32_6 C33_6 C34_6 118.6(8) . .
C32_6 C33_6 H33_6 120.7 . .
C34_6 C33_6 H33_6 120.7 . .
C35_6 C34_6 C33_6 122.5(7) . .
C35_6 C34_6 O6_6 120.7(9) . .
C33_6 C34_6 O6_6 116.4(9) . .
C34_6 C35_6 C36_6 119.5(8) . .
C34_6 C35_6 H35_6 120.3 . .
C36_6 C35_6 H35_6 120.3 . .
C35_6 C36_6 C31_6 118.5(8) . .
C35_6 C36_6 H36_6 120.8 . .
C31_6 C36_6 H36_6 120.8 . .
O2_6 C37_6 C38_6 116.4(8) . .
O2_6 C37_6 C42_6 122.0(9) . .
C38_6 C37_6 C42_6 121.5(8) . .
C39_6 C38_6 C37_6 119.1(8) . .
C39_6 C38_6 H38_6 120.4 . .
C37_6 C38_6 H38_6 120.4 . .
O4_6 C39_6 C38_6 123.9(9) . .
O4_6 C39_6 C40_6 115.1(9) . .
C38_6 C39_6 C40_6 121.0(9) . .
C41_6 C40_6 C39_6 118.1(8) . .
C41_6 C40_6 H40_6 121.0 . .
C39_6 C40_6 H40_6 121.0 . .
O6_6 C41_6 C40_6 119.4(10) . .
O6_6 C41_6 C42_6 117.6(10) . .
C40_6 C41_6 C42_6 122.9(8) . .
C41_6 C42_6 C37_6 117.2(8) . .
C41_6 C42_6 H42_6 121.4 . .
C37_6 C42_6 H42_6 121.4 . .
C5_7 N1_7 C1_7 117.3(6) . .
C5_7 N1_7 Pd2_2 120.2(5) . .
C1_7 N1_7 Pd2_2 122.4(5) . .
N1_7 C1_7 C2_7 124.5(7) . .
N1_7 C1_7 H1_7 117.8 . .
C2_7 C1_7 H1_7 117.8 . .
C37_7 O2_7 C10_7 116.9(6) . .
C6_7 N2_7 C7_7 127.9(7) . .
C6_7 N2_7 H2N_7 116.1 . .
C7_7 N2_7 H2N_7 116.1 . .
C1_7 C2_7 C3_7 117.6(7) . .
C1_7 C2_7 H2_7 121.2 . .
C3_7 C2_7 H2_7 121.2 . .
C13_7 N3_7 C17_7 119.1(7) . .
C13_7 N3_7 Pd3_3 123.3(5) . .
C17_7 N3_7 Pd3_3 117.5(6) . .
C2_7 C3_7 C4_7 119.5(6) . .
C2_7 C3_7 H3_7 120.3 . .
C4_7 C3_7 H3_7 120.3 . .
C22_7 O4_7 C39_7 117.8(7) . .
C18_7 N4_7 C19_7 125.2(9) . .
C18_7 N4_7 H4_7 117.4 . .
C19_7 N4_7 H4_7 117.4 . .
C5_7 C4_7 C3_7 118.5(6) . .
C5_7 C4_7 C6_7 118.2(6) . .
C3_7 C4_7 C6_7 123.3(6) . .
C29_7 N5_7 C25_7 118.3(6) . .
C29_7 N5_7 Pd1_1 117.8(5) . .
C25_7 N5_7 Pd1_1 123.8(5) . .
N1_7 C5_7 C4_7 122.6(6) . .
N1_7 C5_7 H5_7 118.7 . .
C4_7 C5_7 H5_7 118.7 . .
C41_7 O6_7 C34_7 118.1(6) . .
C30_7 N6_7 C31_7 125.8(7) . .
C30_7 N6_7 H6_7 117.1 . .
C31_7 N6_7 H6_7 117.1 . .
O1_7 C6_7 N2_7 125.1(7) . .
O1_7 C6_7 C4_7 120.6(7) . .
N2_7 C6_7 C4_7 114.3(7) . .
C8_7 C7_7 C12_7 119.6(6) . .
C8_7 C7_7 N2_7 117.9(7) . .
C12_7 C7_7 N2_7 122.4(7) . .
C7_7 C8_7 C9_7 121.5(7) . .
C7_7 C8_7 H8_7 119.2 . .
C9_7 C8_7 H8_7 119.2 . .
C10_7 C9_7 C8_7 118.2(7) . .
C10_7 C9_7 H9_7 120.9 . .
C8_7 C9_7 H9_7 120.9 . .
C11_7 C10_7 C9_7 121.4(7) . .
C11_7 C10_7 O2_7 121.7(8) . .
C9_7 C10_7 O2_7 116.9(7) . .
C10_7 C11_7 C12_7 120.8(7) . .
C10_7 C11_7 H11_7 119.6 . .
C12_7 C11_7 H11_7 119.6 . .
C11_7 C12_7 C7_7 118.5(7) . .
C11_7 C12_7 H12_7 120.8 . .
C7_7 C12_7 H12_7 120.8 . .
N3_7 C13_7 C14_7 122.0(7) . .
N3_7 C13_7 H13_7 119.0 . .
C14_7 C13_7 H13_7 119.0 . .
C15_7 C14_7 C13_7 118.9(7) . .
C15_7 C14_7 H14_7 120.5 . .
C13_7 C14_7 H14_7 120.5 . .
C14_7 C15_7 C16_7 119.9(7) . .
C14_7 C15_7 H15_7 120.1 . .
C16_7 C15_7 H15_7 120.1 . .
C17_7 C16_7 C15_7 117.6(6) . .
C17_7 C16_7 C18_7 116.0(7) . .
C15_7 C16_7 C18_7 126.4(7) . .
N3_7 C17_7 C16_7 122.5(7) . .
N3_7 C17_7 H17_7 118.8 . .
C16_7 C17_7 H17_7 118.8 . .
O3_7 C18_7 N4_7 122.8(8) . .
O3_7 C18_7 C16_7 119.2(8) . .
N4_7 C18_7 C16_7 117.9(8) . .
C20_7 C19_7 C24_7 120.2(7) . .
C20_7 C19_7 N4_7 117.8(9) . .
C24_7 C19_7 N4_7 122.0(9) . .
C19_7 C20_7 C21_7 118.4(8) . .
C19_7 C20_7 H20_7 120.8 . .
C21_7 C20_7 H20_7 120.8 . .
C22_7 C21_7 C20_7 121.0(9) . .
C22_7 C21_7 H21_7 119.5 . .
C20_7 C21_7 H21_7 119.5 . .
C21_7 C22_7 C23_7 121.2(8) . .
C21_7 C22_7 O4_7 120.5(10) . .
C23_7 C22_7 O4_7 118.0(10) . .
C22_7 C23_7 C24_7 118.5(9) . .
C22_7 C23_7 H23_7 120.7 . .
C24_7 C23_7 H23_7 120.7 . .
C23_7 C24_7 C19_7 120.5(9) . .
C23_7 C24_7 H24_7 119.8 . .
C19_7 C24_7 H24_7 119.8 . .
N5_7 C25_7 C26_7 122.6(7) . .
N5_7 C25_7 H25_7 118.7 . .
C26_7 C25_7 H25_7 118.7 . .
C25_7 C26_7 C27_7 120.0(7) . .
C25_7 C26_7 H26_7 120.0 . .
C27_7 C26_7 H26_7 120.0 . .
C28_7 C27_7 C26_7 117.6(6) . .
C28_7 C27_7 H27_7 121.2 . .
C26_7 C27_7 H27_7 121.2 . .
C27_7 C28_7 C29_7 118.3(6) . .
C27_7 C28_7 C30_7 126.3(6) . .
C29_7 C28_7 C30_7 115.3(6) . .
N5_7 C29_7 C28_7 123.0(6) . .
N5_7 C29_7 H29_7 118.5 . .
C28_7 C29_7 H29_7 118.5 . .
O5_7 C30_7 N6_7 123.7(7) . .
O5_7 C30_7 C28_7 119.6(7) . .
N6_7 C30_7 C28_7 116.6(7) . .
C36_7 C31_7 C32_7 119.0(6) . .
C36_7 C31_7 N6_7 124.0(7) . .
C32_7 C31_7 N6_7 116.9(7) . .
C33_7 C32_7 C31_7 121.7(7) . .
C33_7 C32_7 H32_7 119.2 . .
C31_7 C32_7 H32_7 119.2 . .
C32_7 C33_7 C34_7 118.3(7) . .
C32_7 C33_7 H33_7 120.9 . .
C34_7 C33_7 H33_7 120.9 . .
C35_7 C34_7 O6_7 122.6(7) . .
C35_7 C34_7 C33_7 120.3(6) . .
O6_7 C34_7 C33_7 117.0(7) . .
C34_7 C35_7 C36_7 121.5(7) . .
C34_7 C35_7 H35_7 119.3 . .
C36_7 C35_7 H35_7 119.3 . .
C35_7 C36_7 C31_7 119.2(7) . .
C35_7 C36_7 H36_7 120.4 . .
C31_7 C36_7 H36_7 120.4 . .
O2_7 C37_7 C38_7 115.8(7) . .
O2_7 C37_7 C42_7 122.8(7) . .
C38_7 C37_7 C42_7 121.2(7) . .
C37_7 C38_7 C39_7 119.2(7) . .
C37_7 C38_7 H38_7 120.4 . .
C39_7 C38_7 H38_7 120.4 . .
C40_7 C39_7 C38_7 122.5(7) . .
C40_7 C39_7 O4_7 114.5(7) . .
C38_7 C39_7 O4_7 122.9(7) . .
C39_7 C40_7 C41_7 117.0(6) . .
C39_7 C40_7 H40_7 121.5 . .
C41_7 C40_7 H40_7 121.5 . .
O6_7 C41_7 C40_7 122.2(7) . .
O6_7 C41_7 C42_7 115.8(6) . .
C40_7 C41_7 C42_7 121.9(6) . .
C37_7 C42_7 C41_7 118.1(6) . .
C37_7 C42_7 H42_7 121.0 . .
C41_7 C42_7 H42_7 121.0 . .
O1_8 N1_8 O2_8 117.4(11) . .
O1_8 N1_8 O3_8 122.3(13) . .
O2_8 N1_8 O3_8 118.8(10) . .
O3_9 N1_9 O2_9 119.5(8) . .
O3_9 N1_9 O1_9 120.6(8) . .
O2_9 N1_9 O1_9 119.6(8) . .
O2_10 N1_10 O3_10 123.0(16) . .
O2_10 N1_10 O1_10 121.5(16) . .
O3_10 N1_10 O1_10 115.2(16) . .
O2_11 N1_11 O3_11 121.1(8) . .
O2_11 N1_11 O1_11 120.9(8) . .
O3_11 N1_11 O1_11 117.6(8) . .
O1_12 S1_12 C1_12 108.9(8) . .
O1_12 S1_12 C2_12 105.4(7) . .
C1_12 S1_12 C2_12 99.5(8) . .
S1_12 C1_12 H1A_12 109.5 . .
S1_12 C1_12 H1B_12 109.5 . .
H1A_12 C1_12 H1B_12 109.5 . .
S1_12 C1_12 H1C_12 109.5 . .
H1A_12 C1_12 H1C_12 109.5 . .
H1B_12 C1_12 H1C_12 109.5 . .
S1_12 C2_12 H2A_12 109.5 . .
S1_12 C2_12 H2B_12 109.5 . .
H2A_12 C2_12 H2B_12 109.5 . .
S1_12 C2_12 H2C_12 109.5 . .
H2A_12 C2_12 H2C_12 109.5 . .
H2B_12 C2_12 H2C_12 109.5 . .
O1_13 S1_13 C2_13 109.8(8) . .
O1_13 S1_13 C1_13 103.6(6) . .
C2_13 S1_13 C1_13 107.7(9) . .
S1_13 C1_13 H1A_13 109.5 . .
S1_13 C1_13 H1B_13 109.5 . .
H1A_13 C1_13 H1B_13 109.5 . .
S1_13 C1_13 H1C_13 109.5 . .
H1A_13 C1_13 H1C_13 109.5 . .
H1B_13 C1_13 H1C_13 109.5 . .
S1_13 C2_13 H2A_13 109.5 . .
S1_13 C2_13 H2B_13 109.5 . .
H2A_13 C2_13 H2B_13 109.5 . .
S1_13 C2_13 H2C_13 109.5 . .
H2A_13 C2_13 H2C_13 109.5 . .
H2B_13 C2_13 H2C_13 109.5 . .
O1_14 S1_14 C1_14 104.6(6) . .
O1_14 S1_14 C2_14 107.3(6) . .
C1_14 S1_14 C2_14 101.9(7) . .
S1_14 C1_14 H1A_14 109.5 . .
S1_14 C1_14 H1B_14 109.5 . .
H1A_14 C1_14 H1B_14 109.5 . .
S1_14 C1_14 H1C_14 109.5 . .
H1A_14 C1_14 H1C_14 109.5 . .
H1B_14 C1_14 H1C_14 109.5 . .
S1_14 C2_14 H2A_14 109.5 . .
S1_14 C2_14 H2B_14 109.5 . .
H2A_14 C2_14 H2B_14 109.5 . .
S1_14 C2_14 H2C_14 109.5 . .
H2A_14 C2_14 H2C_14 109.5 . .
H2B_14 C2_14 H2C_14 109.5 . .
O1_15 S1_15 C1_15 107.6(6) . .
O1_15 S1_15 C2_15 109.5(6) . .
C1_15 S1_15 C2_15 101.2(7) . .
S1_15 C1_15 H1A_15 109.5 . .
S1_15 C1_15 H1B_15 109.5 . .
H1A_15 C1_15 H1B_15 109.5 . .
S1_15 C1_15 H1C_15 109.5 . .
H1A_15 C1_15 H1C_15 109.5 . .
H1B_15 C1_15 H1C_15 109.5 . .
S1_15 C2_15 H2A_15 109.5 . .
S1_15 C2_15 H2B_15 109.5 . .
H2A_15 C2_15 H2B_15 109.5 . .
S1_15 C2_15 H2C_15 109.5 . .
H2A_15 C2_15 H2C_15 109.5 . .
H2B_15 C2_15 H2C_15 109.5 . .
O1_16 S1_16 C1_16 123.4(9) . .
O1_16 S1_16 C2_16 91.3(8) . .
C1_16 S1_16 C2_16 111.2(10) . .
S1_16 C1_16 H1A_16 109.5 . .
S1_16 C1_16 H1B_16 109.5 . .
H1A_16 C1_16 H1B_16 109.5 . .
S1_16 C1_16 H1C_16 109.5 . .
H1A_16 C1_16 H1C_16 109.5 . .
H1B_16 C1_16 H1C_16 109.5 . .
S1_16 C2_16 H2A_16 109.5 . .
S1_16 C2_16 H2B_16 109.5 . .
H2A_16 C2_16 H2B_16 109.5 . .
S1_16 C2_16 H2C_16 109.5 . .
H2A_16 C2_16 H2C_16 109.5 . .
H2B_16 C2_16 H2C_16 109.5 . .
O1_17 S1_17 C2_17 112.9(8) . .
O1_17 S1_17 C1_17 110.2(7) . .
C2_17 S1_17 C1_17 115.9(10) . .
S1_17 C1_17 H1A_17 109.5 . .
S1_17 C1_17 H1B_17 109.5 . .
H1A_17 C1_17 H1B_17 109.5 . .
S1_17 C1_17 H1C_17 109.5 . .
H1A_17 C1_17 H1C_17 109.5 . .
H1B_17 C1_17 H1C_17 109.5 . .
S1_17 C2_17 H2A_17 109.5 . .
S1_17 C2_17 H2B_17 109.5 . .
H2A_17 C2_17 H2B_17 109.5 . .
S1_17 C2_17 H2C_17 109.5 . .
H2A_17 C2_17 H2C_17 109.5 . .
H2B_17 C2_17 H2C_17 109.5 . .
O1_18 N1_18 O3_18 120.6(11) . .
O1_18 N1_18 O2_18 119.6(11) . .
O3_18 N1_18 O2_18 117.1(10) . .

loop_
_geom_bond_atom_site_label_1
_geom_bond_atom_site_label_2
_geom_bond_distance
_geom_bond_site_symmetry_2
Pd1_1 N1_4 2.005(6) .
Pd1_1 N5_7 2.016(6) .
Pd1_1 N1_6 2.021(6) .
Pd1_1 N3_5 2.027(6) .
Pd2_2 N1_5_$1 2.003(7) 2_656
Pd2_2 N1_7 2.003(6) .
Pd2_2 N3_6_$1 2.008(6) 2_656
Pd2_2 N3_4 2.010(7) .
Pd3_3 N3_7 2.014(7) .
Pd3_3 N5_5_$1 2.020(8) 2_656
Pd3_3 N5_6 2.031(7) .
Pd3_3 N5_4_$1 2.030(6) 2_656
O1_4 C6_4 1.219(9) .
N1_4 C5_4 1.302(7) .
N1_4 C1_4 1.346(8) .
C1_4 C2_4 1.365(9) .
C1_4 H1_4 0.9500 .
O2_4 C10_4 1.387(10) .
O2_4 C37_4 1.384(10) .
N2_4 C6_4 1.340(9) .
N2_4 C7_4 1.383(9) .
N2_4 H2N_4 0.8800 .
C2_4 C3_4 1.397(8) .
C2_4 H2_4 0.9500 .
O3_4 C18_4 1.232(7) .
N3_4 C13_4 1.312(8) .
N3_4 C17_4 1.338(7) .
C3_4 C4_4 1.390(8) .
C3_4 H3_4 0.9500 .
O4_4 C39_4 1.396(11) .
O4_4 C22_4 1.410(10) .
N4_4 C18_4 1.341(8) .
N4_4 C19_4 1.410(8) .
N4_4 H4_4 0.8800 .
C4_4 C5_4 1.395(7) .
C4_4 C6_4 1.507(8) .
O5_4 C30_4 1.240(7) .
N5_4 C25_4 1.324(8) .
N5_4 C29_4 1.323(7) .
C5_4 H5_4 0.9500 .
O6_4 C41_4 1.387(10) .
O6_4 C34_4 1.402(8) .
N6_4 C30_4 1.348(8) .
N6_4 C31_4 1.415(8) .
N6_4 H6_4 0.8800 .
C7_4 C12_4 1.370(9) .
C7_4 C8_4 1.384(9) .
C8_4 C9_4 1.387(8) .
C8_4 H8_4 0.9500 .
C9_4 C10_4 1.403(9) .
C9_4 H9_4 0.9500 .
C10_4 C11_4 1.379(10) .
C11_4 C12_4 1.387(8) .
C11_4 H11_4 0.9500 .
C12_4 H12_4 0.9500 .
C13_4 C14_4 1.397(9) .
C13_4 H13_4 0.9500 .
C14_4 C15_4 1.371(8) .
C14_4 H14_4 0.9500 .
C15_4 C16_4 1.382(8) .
C15_4 H15_4 0.9500 .
C16_4 C17_4 1.378(7) .
C16_4 C18_4 1.495(7) .
C17_4 H17_4 0.9500 .
C19_4 C24_4 1.384(8) .
C19_4 C20_4 1.385(8) .
C20_4 C21_4 1.384(8) .
C20_4 H20_4 0.9500 .
C21_4 C22_4 1.387(9) .
C21_4 H21_4 0.9500 .
C22_4 C23_4 1.363(9) .
C23_4 C24_4 1.394(8) .
C23_4 H23_4 0.9500 .
C24_4 H24_4 0.9500 .
C25_4 C26_4 1.370(9) .
C25_4 H25_4 0.9500 .
C26_4 C27_4 1.391(7) .
C26_4 H26_4 0.9500 .
C27_4 C28_4 1.390(8) .
C27_4 H27_4 0.9500 .
C28_4 C29_4 1.388(7) .
C28_4 C30_4 1.494(7) .
C29_4 H29_4 0.9500 .
C31_4 C36_4 1.374(8) .
C31_4 C32_4 1.381(8) .
C32_4 C33_4 1.392(7) .
C32_4 H32_4 0.9500 .
C33_4 C34_4 1.360(8) .
C33_4 H33_4 0.9500 .
C34_4 C35_4 1.382(9) .
C35_4 C36_4 1.410(8) .
C35_4 H35_4 0.9500 .
C36_4 H36_4 0.9500 .
C37_4 C42_4 1.381(9) .
C37_4 C38_4 1.392(9) .
C38_4 C39_4 1.394(9) .
C38_4 H38_4 0.9500 .
C39_4 C40_4 1.389(8) .
C40_4 C41_4 1.374(9) .
C40_4 H40_4 0.9500 .
C41_4 C42_4 1.392(8) .
C42_4 H42_4 0.9500 .
O1_5 C6_5 1.239(8) .
N1_5 C5_5 1.341(7) .
N1_5 C1_5 1.345(7) .
C1_5 C2_5 1.383(9) .
C1_5 H1_5 0.9500 .
O2_5 C10_5 1.391(8) .
O2_5 C37_5 1.403(8) .
N2_5 C6_5 1.343(8) .
N2_5 C7_5 1.422(8) .
N2_5 H2N_5 0.8800 .
C2_5 C3_5 1.374(8) .
C2_5 H2_5 0.9500 .
O3_5 C18_5 1.238(7) .
N3_5 C17_5 1.337(7) .
N3_5 C13_5 1.347(7) .
C3_5 C4_5 1.398(8) .
C3_5 H3_5 0.9500 .
O4_5 C39_5 1.374(8) .
O4_5 C22_5 1.393(8) .
N4_5 C18_5 1.347(8) .
N4_5 C19_5 1.413(8) .
N4_5 H4_5 0.8800 .
C4_5 C5_5 1.386(7) .
C4_5 C6_5 1.483(8) .
O5_5 C30_5 1.234(9) .
N5_5 C25_5 1.297(8) .
N5_5 C29_5 1.346(8) .
C5_5 H5_5 0.9500 .
O6_5 C41_5 1.384(9) .
O6_5 C34_5 1.405(9) .
N6_5 C30_5 1.366(9) .
N6_5 C31_5 1.412(8) .
N6_5 H6_5 0.8800 .
C7_5 C8_5 1.381(8) .
C7_5 C12_5 1.391(8) .
C8_5 C9_5 1.386(8) .
C8_5 H8_5 0.9500 .
C9_5 C10_5 1.386(8) .
C9_5 H9_5 0.9500 .
C10_5 C11_5 1.388(8) .
C11_5 C12_5 1.381(7) .
C11_5 H11_5 0.9500 .
C12_5 H12_5 0.9500 .
C13_5 C14_5 1.375(9) .
C13_5 H13_5 0.9500 .
C14_5 C15_5 1.404(8) .
C14_5 H14_5 0.9500 .
C15_5 C16_5 1.387(7) .
C15_5 H15_5 0.9500 .
C16_5 C17_5 1.376(7) .
C16_5 C18_5 1.492(7) .
C17_5 H17_5 0.9500 .
C19_5 C20_5 1.385(8) .
C19_5 C24_5 1.408(8) .
C20_5 C21_5 1.389(8) .
C20_5 H20_5 0.9500 .
C21_5 C22_5 1.378(8) .
C21_5 H21_5 0.9500 .
C22_5 C23_5 1.377(8) .
C23_5 C24_5 1.379(7) .
C23_5 H23_5 0.9500 .
C24_5 H24_5 0.9500 .
C25_5 C26_5 1.385(10) .
C25_5 H25_5 0.9500 .
C26_5 C27_5 1.393(8) .
C26_5 H26_5 0.9500 .
C27_5 C28_5 1.388(8) .
C27_5 H27_5 0.9500 .
C28_5 C29_5 1.379(8) .
C28_5 C30_5 1.490(8) .
C29_5 H29_5 0.9500 .
C31_5 C32_5 1.381(9) .
C31_5 C36_5 1.379(9) .
C32_5 C33_5 1.392(8) .
C32_5 H32_5 0.9500 .
C33_5 C34_5 1.374(9) .
C33_5 H33_5 0.9500 .
C34_5 C35_5 1.382(9) .
C35_5 C36_5 1.400(8) .
C35_5 H35_5 0.9500 .
C36_5 H36_5 0.9500 .
C37_5 C42_5 1.377(8) .
C37_5 C38_5 1.380(8) .
C38_5 C39_5 1.370(8) .
C38_5 H38_5 0.9500 .
C39_5 C40_5 1.378(8) .
C40_5 C41_5 1.379(8) .
C40_5 H40_5 0.9500 .
C41_5 C42_5 1.387(8) .
C42_5 H42_5 0.9500 .
O1_6 C6_6 1.230(8) .
N1_6 C5_6 1.322(7) .
N1_6 C1_6 1.336(8) .
C1_6 C2_6 1.366(9) .
C1_6 H1_6 0.9500 .
O2_6 C37_6 1.374(9) .
O2_6 C10_6 1.400(9) .
N2_6 C6_6 1.338(9) .
N2_6 C7_6 1.410(9) .
N2_6 H2N_6 0.8800 .
C2_6 C3_6 1.391(8) .
C2_6 H2_6 0.9500 .
O3_6 C18_6 1.219(8) .
N3_6 C13_6 1.336(7) .
N3_6 C17_6 1.338(7) .
C3_6 C4_6 1.384(8) .
C3_6 H3_6 0.9500 .
O4_6 C22_6 1.360(10) .
O4_6 C39_6 1.365(10) .
N4_6 C18_6 1.321(8) .
N4_6 C19_6 1.443(9) .
N4_6 H4_6 0.8800 .
C4_6 C5_6 1.376(7) .
C4_6 C6_6 1.509(8) .
O5_6 C30_6 1.223(8) .
N5_6 C25_6 1.321(8) .
N5_6 C29_6 1.342(7) .
C5_6 H5_6 0.9500 .
O6_6 C41_6 1.352(9) .
O6_6 C34_6 1.419(9) .
N6_6 C30_6 1.318(9) .
N6_6 C31_6 1.425(8) .
N6_6 H6_6 0.8800 .
C7_6 C12_6 1.388(9) .
C7_6 C8_6 1.401(9) .
C8_6 C9_6 1.405(8) .
C8_6 H8_6 0.9500 .
C9_6 C10_6 1.366(9) .
C9_6 H9_6 0.9500 .
C10_6 C11_6 1.382(9) .
C11_6 C12_6 1.393(8) .
C11_6 H11_6 0.9500 .
C12_6 H12_6 0.9500 .
C13_6 C14_6 1.377(9) .
C13_6 H13_6 0.9500 .
C14_6 C15_6 1.376(8) .
C14_6 H14_6 0.9500 .
C15_6 C16_6 1.356(8) .
C15_6 H15_6 0.9500 .
C16_6 C17_6 1.383(7) .
C16_6 C18_6 1.472(8) .
C17_6 H17_6 0.9500 .
C19_6 C20_6 1.361(9) .
C19_6 C24_6 1.402(9) .
C20_6 C21_6 1.387(9) .
C20_6 H20_6 0.9500 .
C21_6 C22_6 1.357(9) .
C21_6 H21_6 0.9500 .
C22_6 C23_6 1.384(9) .
C23_6 C24_6 1.382(8) .
C23_6 H23_6 0.9500 .
C24_6 H24_6 0.9500 .
C25_6 C26_6 1.363(10) .
C25_6 H25_6 0.9500 .
C26_6 C27_6 1.411(8) .
C26_6 H26_6 0.9500 .
C27_6 C28_6 1.381(8) .
C27_6 H27_6 0.9500 .
C28_6 C29_6 1.376(7) .
C28_6 C30_6 1.519(8) .
C29_6 H29_6 0.9500 .
C31_6 C32_6 1.387(8) .
C31_6 C36_6 1.401(9) .
C32_6 C33_6 1.376(8) .
C32_6 H32_6 0.9500 .
C33_6 C34_6 1.376(9) .
C33_6 H33_6 0.9500 .
C34_6 C35_6 1.370(9) .
C35_6 C36_6 1.391(8) .
C35_6 H35_6 0.9500 .
C36_6 H36_6 0.9500 .
C37_6 C38_6 1.379(8) .
C37_6 C42_6 1.392(8) .
C38_6 C39_6 1.372(8) .
C38_6 H38_6 0.9500 .
C39_6 C40_6 1.389(8) .
C40_6 C41_6 1.372(8) .
C40_6 H40_6 0.9500 .
C41_6 C42_6 1.375(8) .
C42_6 H42_6 0.9500 .
O1_7 C6_7 1.235(7) .
N1_7 C5_7 1.342(7) .
N1_7 C1_7 1.349(7) .
C1_7 C2_7 1.363(9) .
C1_7 H1_7 0.9500 .
O2_7 C37_7 1.362(8) .
O2_7 C10_7 1.407(8) .
N2_7 C6_7 1.348(8) .
N2_7 C7_7 1.420(8) .
N2_7 H2N_7 0.8800 .
C2_7 C3_7 1.392(7) .
C2_7 H2_7 0.9500 .
O3_7 C18_7 1.224(8) .
N3_7 C13_7 1.331(8) .
N3_7 C17_7 1.335(8) .
C3_7 C4_7 1.392(8) .
C3_7 H3_7 0.9500 .
O4_7 C22_7 1.400(9) .
O4_7 C39_7 1.387(8) .
N4_7 C18_7 1.352(9) .
N4_7 C19_7 1.437(9) .
N4_7 H4_7 0.8800 .
C4_7 C5_7 1.387(7) .
C4_7 C6_7 1.508(7) .
O5_7 C30_7 1.230(7) .
N5_7 C29_7 1.334(7) .
N5_7 C25_7 1.336(8) .
C5_7 H5_7 0.9500 .
O6_7 C41_7 1.374(8) .
O6_7 C34_7 1.383(7) .
N6_7 C30_7 1.367(8) .
N6_7 C31_7 1.419(7) .
N6_7 H6_7 0.8800 .
C7_7 C8_7 1.372(8) .
C7_7 C12_7 1.405(8) .
C8_7 C9_7 1.388(7) .
C8_7 H8_7 0.9500 .
C9_7 C10_7 1.375(8) .
C9_7 H9_7 0.9500 .
C10_7 C11_7 1.367(8) .
C11_7 C12_7 1.385(7) .
C11_7 H11_7 0.9500 .
C12_7 H12_7 0.9500 .
C13_7 C14_7 1.392(9) .
C13_7 H13_7 0.9500 .
C14_7 C15_7 1.360(8) .
C14_7 H14_7 0.9500 .
C15_7 C16_7 1.397(8) .
C15_7 H15_7 0.9500 .
C16_7 C17_7 1.388(7) .
C16_7 C18_7 1.486(8) .
C17_7 H17_7 0.9500 .
C19_7 C20_7 1.384(9) .
C19_7 C24_7 1.394(9) .
C20_7 C21_7 1.386(8) .
C20_7 H20_7 0.9500 .
C21_7 C22_7 1.359(9) .
C21_7 H21_7 0.9500 .
C22_7 C23_7 1.380(9) .
C23_7 C24_7 1.378(8) .
C23_7 H23_7 0.9500 .
C24_7 H24_7 0.9500 .
C25_7 C26_7 1.353(9) .
C25_7 H25_7 0.9500 .
C26_7 C27_7 1.403(7) .
C26_7 H26_7 0.9500 .
C27_7 C28_7 1.390(8) .
C27_7 H27_7 0.9500 .
C28_7 C29_7 1.388(7) .
C28_7 C30_7 1.491(7) .
C29_7 H29_7 0.9500 .
C31_7 C36_7 1.390(8) .
C31_7 C32_7 1.394(8) .
C32_7 C33_7 1.382(7) .
C32_7 H32_7 0.9500 .
C33_7 C34_7 1.399(8) .
C33_7 H33_7 0.9500 .
C34_7 C35_7 1.365(8) .
C35_7 C36_7 1.385(7) .
C35_7 H35_7 0.9500 .
C36_7 H36_7 0.9500 .
C37_7 C38_7 1.371(7) .
C37_7 C42_7 1.384(7) .
C38_7 C39_7 1.379(8) .
C38_7 H38_7 0.9500 .
C39_7 C40_7 1.376(8) .
C40_7 C41_7 1.396(7) .
C40_7 H40_7 0.9500 .
C41_7 C42_7 1.399(7) .
C42_7 H42_7 0.9500 .
O1_8 N1_8 1.237(11) .
N1_8 O2_8 1.306(9) .
N1_8 O3_8 1.357(10) .
O1_9 N1_9 1.280(8) .
N1_9 O3_9 1.206(8) .
N1_9 O2_9 1.248(8) .
O1_10 N1_10 1.249(12) .
N1_10 O2_10 1.237(12) .
N1_10 O3_10 1.257(12) .
O1_11 N1_11 1.278(8) .
N1_11 O2_11 1.240(9) .
N1_11 O3_11 1.252(8) .
S1_12 O1_12 1.505(8) .
S1_12 C1_12 1.677(11) .
S1_12 C2_12 1.703(11) .
C1_12 H1A_12 0.9800 .
C1_12 H1B_12 0.9800 .
C1_12 H1C_12 0.9800 .
C2_12 H2A_12 0.9800 .
C2_12 H2B_12 0.9800 .
C2_12 H2C_12 0.9800 .
S1_13 O1_13 1.487(7) .
S1_13 C2_13 1.625(12) .
S1_13 C1_13 1.700(10) .
C1_13 H1A_13 0.9800 .
C1_13 H1B_13 0.9800 .
C1_13 H1C_13 0.9800 .
C2_13 H2A_13 0.9800 .
C2_13 H2B_13 0.9800 .
C2_13 H2C_13 0.9800 .
S1_14 O1_14 1.503(7) .
S1_14 C1_14 1.661(11) .
S1_14 C2_14 1.701(10) .
C1_14 H1A_14 0.9800 .
C1_14 H1B_14 0.9800 .
C1_14 H1C_14 0.9800 .
C2_14 H2A_14 0.9800 .
C2_14 H2B_14 0.9800 .
C2_14 H2C_14 0.9800 .
S1_15 O1_15 1.498(7) .
S1_15 C1_15 1.677(10) .
S1_15 C2_15 1.693(10) .
C1_15 H1A_15 0.9800 .
C1_15 H1B_15 0.9800 .
C1_15 H1C_15 0.9800 .
C2_15 H2A_15 0.9800 .
C2_15 H2B_15 0.9800 .
C2_15 H2C_15 0.9800 .
S1_16 O1_16 1.574(8) .
S1_16 C1_16 1.591(11) .
S1_16 C2_16 1.646(11) .
C1_16 H1A_16 0.9800 .
C1_16 H1B_16 0.9800 .
C1_16 H1C_16 0.9800 .
C2_16 H2A_16 0.9800 .
C2_16 H2B_16 0.9800 .
C2_16 H2C_16 0.9800 .
S1_17 O1_17 1.474(7) .
S1_17 C2_17 1.632(12) .
S1_17 C1_17 1.636(11) .
C1_17 H1A_17 0.9800 .
C1_17 H1B_17 0.9800 .
C1_17 H1C_17 0.9800 .
C2_17 H2A_17 0.9800 .
C2_17 H2B_17 0.9800 .
C2_17 H2C_17 0.9800 .
O1_18 N1_18 1.183(9) .
N1_18 O3_18 1.255(9) .
N1_18 O2_18 1.289(10) .

loop_
_geom_torsion_atom_site_label_1
_geom_torsion_atom_site_label_2
_geom_torsion_atom_site_label_3
_geom_torsion_atom_site_label_4
_geom_torsion
_geom_torsion_site_symmetry_1
C5_4 N1_4 C1_4 C2_4 -0.3(11) .
Pd1_1 N1_4 C1_4 C2_4 -179.5(6) .
N1_4 C1_4 C2_4 C3_4 1.4(11) .
C1_4 C2_4 C3_4 C4_4 -1.1(11) .
C2_4 C3_4 C4_4 C5_4 -0.2(11) .
C2_4 C3_4 C4_4 C6_4 -179.3(8) .
C1_4 N1_4 C5_4 C4_4 -1.2(10) .
Pd1_1 N1_4 C5_4 C4_4 178.0(6) .
C3_4 C4_4 C5_4 N1_4 1.4(11) .
C6_4 C4_4 C5_4 N1_4 -179.5(8) .
C7_4 N2_4 C6_4 O1_4 -2.8(16) .
C7_4 N2_4 C6_4 C4_4 176.1(9) .
C3_4 C4_4 C6_4 O1_4 -171.5(10) .
C5_4 C4_4 C6_4 O1_4 9.4(12) .
C3_4 C4_4 C6_4 N2_4 9.5(13) .
C5_4 C4_4 C6_4 N2_4 -169.6(8) .
C6_4 N2_4 C7_4 C12_4 143.3(11) .
C6_4 N2_4 C7_4 C8_4 -32.9(14) .
C12_4 C7_4 C8_4 C9_4 1.4(15) .
N2_4 C7_4 C8_4 C9_4 177.7(10) .
C7_4 C8_4 C9_4 C10_4 -1.3(15) .
C37_4 O2_4 C10_4 C11_4 137.6(13) .
C37_4 O2_4 C10_4 C9_4 -42.8(17) .
C8_4 C9_4 C10_4 C11_4 0.7(14) .
C8_4 C9_4 C10_4 O2_4 -178.9(11) .
O2_4 C10_4 C11_4 C12_4 179.4(10) .
C9_4 C10_4 C11_4 C12_4 -0.2(15) .
N2_4 C7_4 C12_4 C11_4 -176.9(9) .
C8_4 C7_4 C12_4 C11_4 -0.8(13) .
C10_4 C11_4 C12_4 C7_4 0.2(14) .
C17_4 N3_4 C13_4 C14_4 2.3(11) .
Pd2_2 N3_4 C13_4 C14_4 -176.7(6) .
N3_4 C13_4 C14_4 C15_4 0.3(12) .
C13_4 C14_4 C15_4 C16_4 -2.7(11) .
C14_4 C15_4 C16_4 C17_4 2.4(11) .
C14_4 C15_4 C16_4 C18_4 -177.6(8) .
C13_4 N3_4 C17_4 C16_4 -2.7(10) .
Pd2_2 N3_4 C17_4 C16_4 176.3(6) .
C15_4 C16_4 C17_4 N3_4 0.4(10) .
C18_4 C16_4 C17_4 N3_4 -179.5(7) .
C19_4 N4_4 C18_4 O3_4 -1.9(18) .
C19_4 N4_4 C18_4 C16_4 172.5(10) .
C15_4 C16_4 C18_4 O3_4 134.4(10) .
C17_4 C16_4 C18_4 O3_4 -45.6(13) .
C15_4 C16_4 C18_4 N4_4 -40.2(12) .
C17_4 C16_4 C18_4 N4_4 139.7(9) .
C18_4 N4_4 C19_4 C24_4 12.9(17) .
C18_4 N4_4 C19_4 C20_4 -164.7(12) .
C24_4 C19_4 C20_4 C21_4 -0.9(15) .
N4_4 C19_4 C20_4 C21_4 176.8(12) .
C19_4 C20_4 C21_4 C22_4 3.5(16) .
C20_4 C21_4 C22_4 C23_4 -3.5(15) .
C20_4 C21_4 C22_4 O4_4 173.7(13) .
C39_4 O4_4 C22_4 C23_4 -106.1(14) .
C39_4 O4_4 C22_4 C21_4 76.6(15) .
C21_4 C22_4 C23_4 C24_4 0.8(16) .
O4_4 C22_4 C23_4 C24_4 -176.4(14) .
C20_4 C19_4 C24_4 C23_4 -1.9(15) .
N4_4 C19_4 C24_4 C23_4 -179.4(13) .
C22_4 C23_4 C24_4 C19_4 1.9(16) .
C29_4 N5_4 C25_4 C26_4 0.8(12) .
Pd3_3 N5_4 C25_4 C26_4 -176.8(7) 2_656
N5_4 C25_4 C26_4 C27_4 -1.1(13) .
C25_4 C26_4 C27_4 C28_4 0.2(11) .
C26_4 C27_4 C28_4 C29_4 1.1(11) .
C26_4 C27_4 C28_4 C30_4 178.8(8) .
C25_4 N5_4 C29_4 C28_4 0.5(12) .
Pd3_3 N5_4 C29_4 C28_4 178.2(7) 2_656
C27_4 C28_4 C29_4 N5_4 -1.5(12) .
C30_4 C28_4 C29_4 N5_4 -179.4(8) .
C31_4 N6_4 C30_4 O5_4 4.8(14) .
C31_4 N6_4 C30_4 C28_4 -176.3(7) .
C29_4 C28_4 C30_4 O5_4 17.0(12) .
C27_4 C28_4 C30_4 O5_4 -160.8(9) .
C29_4 C28_4 C30_4 N6_4 -162.1(8) .
C27_4 C28_4 C30_4 N6_4 20.1(11) .
C30_4 N6_4 C31_4 C36_4 28.9(12) .
C30_4 N6_4 C31_4 C32_4 -155.8(8) .
C36_4 C31_4 C32_4 C33_4 -0.7(12) .
N6_4 C31_4 C32_4 C33_4 -176.1(8) .
C31_4 C32_4 C33_4 C34_4 1.8(12) .
C32_4 C33_4 C34_4 C35_4 -2.0(13) .
C32_4 C33_4 C34_4 O6_4 -176.5(10) .
C41_4 O6_4 C34_4 C33_4 44.9(16) .
C41_4 O6_4 C34_4 C35_4 -129.9(12) .
C33_4 C34_4 C35_4 C36_4 1.1(15) .
O6_4 C34_4 C35_4 C36_4 175.8(12) .
C32_4 C31_4 C36_4 C35_4 -0.3(13) .
N6_4 C31_4 C36_4 C35_4 175.0(10) .
C34_4 C35_4 C36_4 C31_4 0.1(15) .
C10_4 O2_4 C37_4 C42_4 -52.4(16) .
C10_4 O2_4 C37_4 C38_4 131.1(13) .
C42_4 C37_4 C38_4 C39_4 0.2(13) .
O2_4 C37_4 C38_4 C39_4 176.6(10) .
C37_4 C38_4 C39_4 O4_4 -178.9(12) .
C37_4 C38_4 C39_4 C40_4 -0.4(13) .
C22_4 O4_4 C39_4 C38_4 19.4(17) .
C22_4 O4_4 C39_4 C40_4 -159.2(10) .
C38_4 C39_4 C40_4 C41_4 0.8(13) .
O4_4 C39_4 C40_4 C41_4 179.4(12) .
C39_4 C40_4 C41_4 O6_4 175.3(10) .
C39_4 C40_4 C41_4 C42_4 -1.1(14) .
C34_4 O6_4 C41_4 C40_4 37.2(16) .
C34_4 O6_4 C41_4 C42_4 -146.1(11) .
O2_4 C37_4 C42_4 C41_4 -176.9(10) .
C38_4 C37_4 C42_4 C41_4 -0.5(13) .
C40_4 C41_4 C42_4 C37_4 0.9(13) .
O6_4 C41_4 C42_4 C37_4 -175.8(10) .
C5_5 N1_5 C1_5 C2_5 -1.7(11) .
Pd2_2 N1_5 C1_5 C2_5 177.5(6) 2_656
N1_5 C1_5 C2_5 C3_5 1.8(12) .
C1_5 C2_5 C3_5 C4_5 -1.1(12) .
C2_5 C3_5 C4_5 C5_5 0.4(11) .
C2_5 C3_5 C4_5 C6_5 -175.1(9) .
C1_5 N1_5 C5_5 C4_5 1.0(11) .
Pd2_2 N1_5 C5_5 C4_5 -178.2(6) 2_656
C3_5 C4_5 C5_5 N1_5 -0.4(11) .
C6_5 C4_5 C5_5 N1_5 175.6(8) .
C7_5 N2_5 C6_5 O1_5 2.0(16) .
C7_5 N2_5 C6_5 C4_5 -178.1(9) .
C5_5 C4_5 C6_5 O1_5 -19.0(13) .
C3_5 C4_5 C6_5 O1_5 156.6(10) .
C5_5 C4_5 C6_5 N2_5 161.1(8) .
C3_5 C4_5 C6_5 N2_5 -23.3(13) .
C6_5 N2_5 C7_5 C8_5 179.1(9) .
C6_5 N2_5 C7_5 C12_5 -0.5(14) .
C12_5 C7_5 C8_5 C9_5 -3.1(13) .
N2_5 C7_5 C8_5 C9_5 177.3(10) .
C7_5 C8_5 C9_5 C10_5 2.1(14) .
C8_5 C9_5 C10_5 C11_5 0.0(13) .
C8_5 C9_5 C10_5 O2_5 174.9(10) .
C37_5 O2_5 C10_5 C9_5 143.1(9) .
C37_5 O2_5 C10_5 C11_5 -42.0(12) .
C9_5 C10_5 C11_5 C12_5 -1.1(12) .
O2_5 C10_5 C11_5 C12_5 -175.7(9) .
C10_5 C11_5 C12_5 C7_5 0.0(13) .
C8_5 C7_5 C12_5 C11_5 2.1(12) .
N2_5 C7_5 C12_5 C11_5 -178.4(9) .
C17_5 N3_5 C13_5 C14_5 2.0(11) .
Pd1_1 N3_5 C13_5 C14_5 -178.6(6) .
N3_5 C13_5 C14_5 C15_5 0.4(12) .
C13_5 C14_5 C15_5 C16_5 -1.5(11) .
C14_5 C15_5 C16_5 C17_5 0.3(10) .
C14_5 C15_5 C16_5 C18_5 179.4(8) .
C13_5 N3_5 C17_5 C16_5 -3.3(10) .
Pd1_1 N3_5 C17_5 C16_5 177.3(5) .
C15_5 C16_5 C17_5 N3_5 2.1(10) .
C18_5 C16_5 C17_5 N3_5 -177.0(7) .
C19_5 N4_5 C18_5 O3_5 -1.9(13) .
C19_5 N4_5 C18_5 C16_5 174.5(7) .
C17_5 C16_5 C18_5 O3_5 -34.4(11) .
C15_5 C16_5 C18_5 O3_5 146.5(9) .
C17_5 C16_5 C18_5 N4_5 149.2(7) .
C15_5 C16_5 C18_5 N4_5 -29.9(10) .
C18_5 N4_5 C19_5 C20_5 -21.2(12) .
C18_5 N4_5 C19_5 C24_5 163.4(8) .
C24_5 C19_5 C20_5 C21_5 0.8(11) .
N4_5 C19_5 C20_5 C21_5 -174.4(8) .
C19_5 C20_5 C21_5 C22_5 1.0(11) .
C20_5 C21_5 C22_5 C23_5 -2.3(11) .
C20_5 C21_5 C22_5 O4_5 175.5(7) .
C39_5 O4_5 C22_5 C23_5 86.7(10) .
C39_5 O4_5 C22_5 C21_5 -91.3(10) .
C21_5 C22_5 C23_5 C24_5 1.7(11) .
O4_5 C22_5 C23_5 C24_5 -176.1(7) .
C22_5 C23_5 C24_5 C19_5 0.2(10) .
C20_5 C19_5 C24_5 C23_5 -1.4(10) .
N4_5 C19_5 C24_5 C23_5 174.1(7) .
C29_5 N5_5 C25_5 C26_5 -0.8(13) .
Pd3_3 N5_5 C25_5 C26_5 177.4(8) 2_656
N5_5 C25_5 C26_5 C27_5 1.1(14) .
C25_5 C26_5 C27_5 C28_5 1.0(13) .
C26_5 C27_5 C28_5 C29_5 -3.3(12) .
C26_5 C27_5 C28_5 C30_5 177.0(9) .
C25_5 N5_5 C29_5 C28_5 -1.7(12) .
Pd3_3 N5_5 C29_5 C28_5 -180.0(7) 2_656
C27_5 C28_5 C29_5 N5_5 3.7(12) .
C30_5 C28_5 C29_5 N5_5 -176.5(8) .
C31_5 N6_5 C30_5 O5_5 -2.0(16) .
C31_5 N6_5 C30_5 C28_5 179.4(8) .
C29_5 C28_5 C30_5 O5_5 18.4(13) .
C27_5 C28_5 C30_5 O5_5 -161.8(11) .
C29_5 C28_5 C30_5 N6_5 -162.9(8) .
C27_5 C28_5 C30_5 N6_5 16.8(13) .
C30_5 N6_5 C31_5 C32_5 -168.4(9) .
C30_5 N6_5 C31_5 C36_5 12.8(14) .
C36_5 C31_5 C32_5 C33_5 2.4(13) .
N6_5 C31_5 C32_5 C33_5 -176.4(9) .
C31_5 C32_5 C33_5 C34_5 -3.1(14) .
C32_5 C33_5 C34_5 C35_5 1.9(14) .
C32_5 C33_5 C34_5 O6_5 178.8(10) .
C41_5 O6_5 C34_5 C33_5 59.2(14) .
C41_5 O6_5 C34_5 C35_5 -123.7(12) .
C33_5 C34_5 C35_5 C36_5 0.1(15) .
O6_5 C34_5 C35_5 C36_5 -176.9(11) .
C32_5 C31_5 C36_5 C35_5 -0.4(14) .
N6_5 C31_5 C36_5 C35_5 178.3(11) .
C34_5 C35_5 C36_5 C31_5 -0.8(15) .
C10_5 O2_5 C37_5 C42_5 -46.9(12) .
C10_5 O2_5 C37_5 C38_5 135.1(9) .
C42_5 C37_5 C38_5 C39_5 0.7(12) .
O2_5 C37_5 C38_5 C39_5 178.7(8) .
C37_5 C38_5 C39_5 O4_5 179.0(8) .
C37_5 C38_5 C39_5 C40_5 -0.2(12) .
C22_5 O4_5 C39_5 C38_5 10.7(13) .
C22_5 O4_5 C39_5 C40_5 -170.0(9) .
C38_5 C39_5 C40_5 C41_5 -0.5(12) .
O4_5 C39_5 C40_5 C41_5 -179.7(8) .
C39_5 C40_5 C41_5 C42_5 0.7(12) .
C39_5 C40_5 C41_5 O6_5 177.6(10) .
C34_5 O6_5 C41_5 C40_5 37.6(15) .
C34_5 O6_5 C41_5 C42_5 -145.3(10) .
C38_5 C37_5 C42_5 C41_5 -0.5(12) .
O2_5 C37_5 C42_5 C41_5 -178.3(9) .
C40_5 C41_5 C42_5 C37_5 -0.2(12) .
O6_5 C41_5 C42_5 C37_5 -177.3(9) .
C5_6 N1_6 C1_6 C2_6 -1.5(12) .
Pd1_1 N1_6 C1_6 C2_6 -179.2(7) .
N1_6 C1_6 C2_6 C3_6 2.4(13) .
C1_6 C2_6 C3_6 C4_6 -1.2(13) .
C2_6 C3_6 C4_6 C5_6 -0.8(11) .
C2_6 C3_6 C4_6 C6_6 -178.4(9) .
C1_6 N1_6 C5_6 C4_6 -0.7(11) .
Pd1_1 N1_6 C5_6 C4_6 177.0(6) .
C3_6 C4_6 C5_6 N1_6 1.9(11) .
C6_6 C4_6 C5_6 N1_6 179.7(8) .
C7_6 N2_6 C6_6 O1_6 -3.0(14) .
C7_6 N2_6 C6_6 C4_6 178.2(7) .
C5_6 C4_6 C6_6 O1_6 -32.0(13) .
C3_6 C4_6 C6_6 O1_6 145.6(10) .
C5_6 C4_6 C6_6 N2_6 146.8(8) .
C3_6 C4_6 C6_6 N2_6 -35.6(12) .
C6_6 N2_6 C7_6 C12_6 174.3(9) .
C6_6 N2_6 C7_6 C8_6 -4.9(12) .
C12_6 C7_6 C8_6 C9_6 2.6(11) .
N2_6 C7_6 C8_6 C9_6 -178.3(8) .
C7_6 C8_6 C9_6 C10_6 -0.8(12) .
C8_6 C9_6 C10_6 C11_6 -1.7(13) .
C8_6 C9_6 C10_6 O2_6 179.1(8) .
C37_6 O2_6 C10_6 C9_6 -107.5(11) .
C37_6 O2_6 C10_6 C11_6 73.2(12) .
C9_6 C10_6 C11_6 C12_6 2.5(12) .
O2_6 C10_6 C11_6 C12_6 -178.3(9) .
C8_6 C7_6 C12_6 C11_6 -1.9(12) .
N2_6 C7_6 C12_6 C11_6 178.9(8) .
C10_6 C11_6 C12_6 C7_6 -0.6(12) .
C17_6 N3_6 C13_6 C14_6 -1.7(12) .
Pd2_2 N3_6 C13_6 C14_6 -176.3(7) 2_656
N3_6 C13_6 C14_6 C15_6 1.7(12) .
C13_6 C14_6 C15_6 C16_6 -1.1(12) .
C14_6 C15_6 C16_6 C17_6 0.6(11) .
C14_6 C15_6 C16_6 C18_6 -178.6(9) .
C13_6 N3_6 C17_6 C16_6 1.1(12) .
Pd2_2 N3_6 C17_6 C16_6 175.8(7) 2_656
C15_6 C16_6 C17_6 N3_6 -0.6(12) .
C18_6 C16_6 C17_6 N3_6 178.6(9) .
C19_6 N4_6 C18_6 O3_6 11.2(17) .
C19_6 N4_6 C18_6 C16_6 -168.6(9) .
C15_6 C16_6 C18_6 O3_6 142.8(13) .
C17_6 C16_6 C18_6 O3_6 -36.4(15) .
C15_6 C16_6 C18_6 N4_6 -37.4(14) .
C17_6 C16_6 C18_6 N4_6 143.4(10) .
C18_6 N4_6 C19_6 C20_6 -101.2(13) .
C18_6 N4_6 C19_6 C24_6 79.2(14) .
C24_6 C19_6 C20_6 C21_6 15.3(14) .
N4_6 C19_6 C20_6 C21_6 -164.4(11) .
C19_6 C20_6 C21_6 C22_6 -5.7(16) .
C20_6 C21_6 C22_6 O4_6 177.1(12) .
C20_6 C21_6 C22_6 C23_6 -8.9(16) .
C39_6 O4_6 C22_6 C21_6 79.1(15) .
C39_6 O4_6 C22_6 C23_6 -95.0(14) .
C21_6 C22_6 C23_6 C24_6 12.8(16) .
O4_6 C22_6 C23_6 C24_6 -173.1(13) .
C22_6 C23_6 C24_6 C19_6 -2.8(17) .
C20_6 C19_6 C24_6 C23_6 -11.2(16) .
N4_6 C19_6 C24_6 C23_6 168.5(13) .
C29_6 N5_6 C25_6 C26_6 2.3(12) .
Pd3_3 N5_6 C25_6 C26_6 -178.0(8) .
N5_6 C25_6 C26_6 C27_6 -2.3(14) .
C25_6 C26_6 C27_6 C28_6 1.6(13) .
C26_6 C27_6 C28_6 C29_6 -1.1(12) .
C26_6 C27_6 C28_6 C30_6 176.5(10) .
C25_6 N5_6 C29_6 C28_6 -1.8(12) .
Pd3_3 N5_6 C29_6 C28_6 178.5(7) .
C27_6 C28_6 C29_6 N5_6 1.2(13) .
C30_6 C28_6 C29_6 N5_6 -176.6(8) .
C31_6 N6_6 C30_6 O5_6 2.2(17) .
C31_6 N6_6 C30_6 C28_6 -177.4(10) .
C29_6 C28_6 C30_6 O5_6 -22.1(12) .
C27_6 C28_6 C30_6 O5_6 160.3(10) .
C29_6 C28_6 C30_6 N6_6 157.4(9) .
C27_6 C28_6 C30_6 N6_6 -20.2(13) .
C30_6 N6_6 C31_6 C32_6 170.2(11) .
C30_6 N6_6 C31_6 C36_6 -9.4(16) .
C36_6 C31_6 C32_6 C33_6 -0.2(14) .
N6_6 C31_6 C32_6 C33_6 -179.8(12) .
C31_6 C32_6 C33_6 C34_6 1.9(15) .
C32_6 C33_6 C34_6 C35_6 -1.8(14) .
C32_6 C33_6 C34_6 O6_6 171.2(12) .
C41_6 O6_6 C34_6 C35_6 -48.4(15) .
C41_6 O6_6 C34_6 C33_6 138.4(11) .
C33_6 C34_6 C35_6 C36_6 -0.1(15) .
O6_6 C34_6 C35_6 C36_6 -172.8(13) .
C34_6 C35_6 C36_6 C31_6 1.8(15) .
C32_6 C31_6 C36_6 C35_6 -1.7(14) .
N6_6 C31_6 C36_6 C35_6 177.9(13) .
C10_6 O2_6 C37_6 C38_6 -142.9(11) .
C10_6 O2_6 C37_6 C42_6 40.0(14) .
O2_6 C37_6 C38_6 C39_6 -177.1(10) .
C42_6 C37_6 C38_6 C39_6 0.0(13) .
C22_6 O4_6 C39_6 C38_6 16.5(16) .
C22_6 O4_6 C39_6 C40_6 -165.4(10) .
C37_6 C38_6 C39_6 O4_6 -179.9(12) .
C37_6 C38_6 C39_6 C40_6 2.1(13) .
O4_6 C39_6 C40_6 C41_6 179.7(12) .
C38_6 C39_6 C40_6 C41_6 -2.1(13) .
C34_6 O6_6 C41_6 C40_6 -45.1(15) .
C34_6 O6_6 C41_6 C42_6 136.9(11) .
C39_6 C40_6 C41_6 O6_6 -177.9(10) .
C39_6 C40_6 C41_6 C42_6 0.1(14) .
O6_6 C41_6 C42_6 C37_6 179.9(9) .
C40_6 C41_6 C42_6 C37_6 1.9(13) .
O2_6 C37_6 C42_6 C41_6 175.0(10) .
C38_6 C37_6 C42_6 C41_6 -2.0(13) .
C5_7 N1_7 C1_7 C2_7 2.5(11) .
Pd2_2 N1_7 C1_7 C2_7 -175.2(6) .
N1_7 C1_7 C2_7 C3_7 -2.7(12) .
C1_7 C2_7 C3_7 C4_7 1.0(11) .
C2_7 C3_7 C4_7 C5_7 0.7(11) .
C2_7 C3_7 C4_7 C6_7 179.0(8) .
C1_7 N1_7 C5_7 C4_7 -0.6(11) .
Pd2_2 N1_7 C5_7 C4_7 177.2(6) .
C3_7 C4_7 C5_7 N1_7 -0.9(11) .
C6_7 C4_7 C5_7 N1_7 -179.3(7) .
C7_7 N2_7 C6_7 O1_7 5.4(13) .
C7_7 N2_7 C6_7 C4_7 -175.2(7) .
C5_7 C4_7 C6_7 O1_7 27.9(11) .
C3_7 C4_7 C6_7 O1_7 -150.4(9) .
C5_7 C4_7 C6_7 N2_7 -151.5(8) .
C3_7 C4_7 C6_7 N2_7 30.2(11) .
C6_7 N2_7 C7_7 C8_7 -168.2(8) .
C6_7 N2_7 C7_7 C12_7 15.6(12) .
C12_7 C7_7 C8_7 C9_7 1.4(11) .
N2_7 C7_7 C8_7 C9_7 -175.0(8) .
C7_7 C8_7 C9_7 C10_7 0.8(12) .
C8_7 C9_7 C10_7 C11_7 -2.6(12) .
C8_7 C9_7 C10_7 O2_7 178.0(8) .
C37_7 O2_7 C10_7 C11_7 91.4(10) .
C37_7 O2_7 C10_7 C9_7 -89.2(9) .
C9_7 C10_7 C11_7 C12_7 2.3(12) .
O2_7 C10_7 C11_7 C12_7 -178.4(8) .
C10_7 C11_7 C12_7 C7_7 0.0(12) .
C8_7 C7_7 C12_7 C11_7 -1.8(11) .
N2_7 C7_7 C12_7 C11_7 174.5(8) .
C17_7 N3_7 C13_7 C14_7 1.2(14) .
Pd3_3 N3_7 C13_7 C14_7 179.9(8) .
N3_7 C13_7 C14_7 C15_7 0.3(15) .
C13_7 C14_7 C15_7 C16_7 -1.1(14) .
C14_7 C15_7 C16_7 C17_7 0.5(13) .
C14_7 C15_7 C16_7 C18_7 179.7(11) .
C13_7 N3_7 C17_7 C16_7 -1.9(15) .
Pd3_3 N3_7 C17_7 C16_7 179.4(8) .
C15_7 C16_7 C17_7 N3_7 1.0(14) .
C18_7 C16_7 C17_7 N3_7 -178.3(11) .
C19_7 N4_7 C18_7 O3_7 -0.5(16) .
C19_7 N4_7 C18_7 C16_7 175.1(9) .
C17_7 C16_7 C18_7 O3_7 -7.9(14) .
C15_7 C16_7 C18_7 O3_7 172.8(11) .
C17_7 C16_7 C18_7 N4_7 176.3(10) .
C15_7 C16_7 C18_7 N4_7 -2.9(15) .
C18_7 N4_7 C19_7 C20_7 151.2(10) .
C18_7 N4_7 C19_7 C24_7 -31.7(14) .
C24_7 C19_7 C20_7 C21_7 0.4(13) .
N4_7 C19_7 C20_7 C21_7 177.5(9) .
C19_7 C20_7 C21_7 C22_7 -2.6(14) .
C20_7 C21_7 C22_7 C23_7 1.2(14) .
C20_7 C21_7 C22_7 O4_7 -172.6(9) .
C39_7 O4_7 C22_7 C21_7 -65.4(13) .
C39_7 O4_7 C22_7 C23_7 120.6(11) .
C21_7 C22_7 C23_7 C24_7 2.5(14) .
O4_7 C22_7 C23_7 C24_7 176.5(11) .
C22_7 C23_7 C24_7 C19_7 -4.7(16) .
C20_7 C19_7 C24_7 C23_7 3.3(14) .
N4_7 C19_7 C24_7 C23_7 -173.7(11) .
C29_7 N5_7 C25_7 C26_7 1.2(10) .
Pd1_1 N5_7 C25_7 C26_7 178.8(6) .
N5_7 C25_7 C26_7 C27_7 -2.1(11) .
C25_7 C26_7 C27_7 C28_7 2.4(11) .
C26_7 C27_7 C28_7 C29_7 -2.1(10) .
C26_7 C27_7 C28_7 C30_7 176.2(7) .
C25_7 N5_7 C29_7 C28_7 -0.9(10) .
Pd1_1 N5_7 C29_7 C28_7 -178.6(5) .
C27_7 C28_7 C29_7 N5_7 1.4(10) .
C30_7 C28_7 C29_7 N5_7 -177.1(7) .
C31_7 N6_7 C30_7 O5_7 -0.8(12) .
C31_7 N6_7 C30_7 C28_7 178.9(6) .
C27_7 C28_7 C30_7 O5_7 -160.3(8) .
C29_7 C28_7 C30_7 O5_7 18.1(10) .
C27_7 C28_7 C30_7 N6_7 20.0(10) .
C29_7 C28_7 C30_7 N6_7 -161.6(7) .
C30_7 N6_7 C31_7 C36_7 3.5(11) .
C30_7 N6_7 C31_7 C32_7 -177.8(7) .
C36_7 C31_7 C32_7 C33_7 -0.2(10) .
N6_7 C31_7 C32_7 C33_7 -179.0(7) .
C31_7 C32_7 C33_7 C34_7 1.3(10) .
C41_7 O6_7 C34_7 C35_7 37.1(10) .
C41_7 O6_7 C34_7 C33_7 -146.2(7) .
C32_7 C33_7 C34_7 C35_7 -1.4(10) .
C32_7 C33_7 C34_7 O6_7 -178.2(7) .
O6_7 C34_7 C35_7 C36_7 177.0(7) .
C33_7 C34_7 C35_7 C36_7 0.5(10) .
C34_7 C35_7 C36_7 C31_7 0.7(11) .
C32_7 C31_7 C36_7 C35_7 -0.8(10) .
N6_7 C31_7 C36_7 C35_7 177.9(7) .
C10_7 O2_7 C37_7 C38_7 169.6(8) .
C10_7 O2_7 C37_7 C42_7 -15.4(12) .
O2_7 C37_7 C38_7 C39_7 179.0(8) .
C42_7 C37_7 C38_7 C39_7 4.0(12) .
C37_7 C38_7 C39_7 C40_7 -2.8(12) .
C37_7 C38_7 C39_7 O4_7 179.8(10) .
C22_7 O4_7 C39_7 C40_7 157.5(10) .
C22_7 O4_7 C39_7 C38_7 -24.9(15) .
C38_7 C39_7 C40_7 C41_7 0.3(11) .
O4_7 C39_7 C40_7 C41_7 177.9(9) .
C34_7 O6_7 C41_7 C40_7 46.9(10) .
C34_7 O6_7 C41_7 C42_7 -137.0(7) .
C39_7 C40_7 C41_7 O6_7 177.0(8) .
C39_7 C40_7 C41_7 C42_7 1.1(11) .
O2_7 C37_7 C42_7 C41_7 -177.3(8) .
C38_7 C37_7 C42_7 C41_7 -2.6(11) .
O6_7 C41_7 C42_7 C37_7 -176.2(7) .
C40_7 C41_7 C42_7 C37_7 0.0(10) .
